data_7044524
loop_
_publ_author_name
'Sung, Simon'
'Young, Rowan Drury'

_publ_section_title
;
 Facile generation of iridium PCcarbeneP pincer complexes via water
 elimination from an alcohol proligand
;
_journal_name_full 'Dalton Trans.'
_journal_paper_doi 10.1039/C7DT03690F
_journal_year 2017
_chemical_formula_moiety 'C87 H73 B1 F24 Ir1 P3'
_chemical_formula_sum 'C87 H73 B F24 Ir P3'
_chemical_formula_weight 1870.45
_space_group_IT_number 2
_symmetry_cell_setting triclinic
_symmetry_space_group_name_Hall '-P 1'
_symmetry_space_group_name_H-M 'P -1'
_atom_sites_solution_hydrogens difmap
_atom_sites_solution_primary other
_audit_creation_date 2017-09-23
_audit_creation_method CRYSTALS_ver_14.61_build_6236
_audit_update_record
;
2017-10-20 deposited with the CCDC.
2017-10-24 downloaded from the CCDC.
;
_cell_angle_alpha 104.677(3)
_cell_angle_beta 100.375(3)
_cell_angle_gamma 95.711(3)
_cell_formula_units_Z 4
_cell_length_a 20.144(2)
_cell_length_b 20.626(2)
_cell_length_c 21.132(3)
_cell_measurement_reflns_used 33867
_cell_measurement_temperature 100
_cell_measurement_theta_max 26.460
_cell_measurement_theta_min 2.133
_cell_volume 8257.0(16)
_computing_cell_refinement 'USER DEFINED CELL REFINEMENT'
_computing_data_collection 'USER DEFINED DATA COLLECTION'
_computing_data_reduction 'USER DEFINED DATA REDUCTION'
_computing_molecular_graphics 'CAMERON (Watkin et al., 1996)'
_computing_publication_material 'CRYSTALS (Betteridge et al., 2003)'
_computing_structure_refinement 'CRYSTALS (Betteridge et al., 2003)'
_computing_structure_solution 'Superflip (Palatinus & Chapuis, 2007)'
_diffrn_ambient_temperature 100
_diffrn_measured_fraction_theta_full 0.999
_diffrn_measured_fraction_theta_max 0.994
_diffrn_measurement_device Serial
_diffrn_measurement_device_type Unknown
_diffrn_measurement_method \w/2\q
_diffrn_radiation_monochromator graphite
_diffrn_radiation_type 'Mo K\a'
_diffrn_radiation_wavelength 0.71073
_diffrn_reflns_av_R_equivalents 0.126
_diffrn_reflns_limit_h_max 25
_diffrn_reflns_limit_h_min -24
_diffrn_reflns_limit_k_max 25
_diffrn_reflns_limit_k_min -25
_diffrn_reflns_limit_l_max 26
_diffrn_reflns_limit_l_min -26
_diffrn_reflns_number 119120
_diffrn_reflns_theta_full 25.931
_diffrn_reflns_theta_max 26.460
_diffrn_reflns_theta_min 2.133
_diffrn_standards_number 0
_exptl_absorpt_coefficient_mu 1.774
_exptl_absorpt_correction_T_max 0.7454
_exptl_absorpt_correction_T_min 0.6400
_exptl_absorpt_correction_type multi-scan
_exptl_absorpt_process_details 'Bruker SADABS'
_exptl_crystal_colour 'dark green'
_exptl_crystal_density_diffrn 1.505
_exptl_crystal_density_method 'not measured'
_exptl_crystal_description block
_exptl_crystal_F_000 3752
_exptl_crystal_size_max 0.271
_exptl_crystal_size_mid 0.223
_exptl_crystal_size_min 0.144
_platon_squeeze_details
'The largest void volume is sufficient for a maximum of ca. 14 atoms. No solvent molecules could be modelled in this space, and the elemental analysis for compound 4 showed no evidence of solvate molecules.'
_refine_diff_density_max 5.47
_refine_diff_density_min -3.93
_refine_ls_extinction_method None
_refine_ls_goodness_of_fit_ref 1.0259
_refine_ls_hydrogen_treatment noref
_refine_ls_matrix_type full
_refine_ls_number_parameters 2170
_refine_ls_number_reflns 33702
_refine_ls_number_restraints 2487
_refine_ls_R_factor_all 0.1245
_refine_ls_R_factor_gt 0.0680
_refine_ls_shift/su_max 0.0035759
_refine_ls_shift/su_mean 0.0000293
_refine_ls_structure_factor_coef Fsqd
_refine_ls_weighting_details
;
 Method= Modified Sheldrick 
 w=1/[\s^2^(F^2^) + ( 0.05P)^2^ +*****P] 
 ,where P=(max(Fo^2^,0) + 2Fc^2^)/3 
;
_refine_ls_weighting_scheme calc
_refine_ls_wR_factor_all 0.1812
_refine_ls_wR_factor_gt 0.1435
_refine_ls_wR_factor_ref 0.1801
_reflns_limit_h_max 24
_reflns_limit_h_min -25
_reflns_limit_k_max 24
_reflns_limit_k_min -25
_reflns_limit_l_max 26
_reflns_limit_l_min 0
_reflns_number_gt 21251
_reflns_number_total 33867
_reflns_threshold_expression I>2.0\s(I)
_oxford_diffrn_Wilson_B_factor 1.35
_oxford_diffrn_Wilson_scale 867.39
_oxford_refine_ls_r_factor_ref 0.1240
_oxford_refine_ls_scale 0.036742(3)
_oxford_reflns_number_all 33744
_oxford_reflns_threshold_expression_ref I>-3.0\s(I)
_oxford_structure_analysis_title CCDC_1568125_Compound_4
_cod_data_source_file c7dt03690f2.cif
_cod_data_source_block Compound4
_cod_depositor_comments
;
The following automatic conversions were performed:

'_atom_sites_solution_primary' value 'Other' changed to 'other'
according to
/home/data/users/saulius/crontab/automatic-downloads/rss-feeds/RSC/lib/dictionaries/cif_core.dic
dictionary named 'cif_core.dic' version 2.4.2 from 2011-04-26.

Automatic conversion script
Id: cif_fix_values 4973 2017-02-22 13:04:09Z antanas 
;
_cod_original_cell_volume 8257.0(17)
_cod_original_sg_symbol_H-M 'P -1 '
_cod_original_formula_sum 'C87 H73 B1 F24 Ir1 P3'
_cod_database_code 7044524
_platon_squeeze_void_probe_radius 1.20

loop_
_symmetry_equiv_pos_as_xyz
x,y,z
-x,-y,-z

loop_
_atom_site_label
_atom_site_type_symbol
_atom_site_fract_x
_atom_site_fract_y
_atom_site_fract_z
_atom_site_U_iso_or_equiv
_atom_site_occupancy
_atom_site_adp_type
_atom_site_refinement_flags_posn
_atom_site_refinement_flags_adp
Ir1 Ir 0.801861(17) 0.833387(16) 0.232903(16) 0.0173 1.0000 Uani . U
P2 P 0.80365(11) 0.78297(11) 0.31937(11) 0.0191 1.0000 Uani . U
C3 C 0.7744(4) 0.6949(4) 0.2722(4) 0.0170 1.0000 Uani . U
C4 C 0.7457(4) 0.6429(4) 0.2936(4) 0.0210 1.0000 Uani . U
C5 C 0.7185(5) 0.5801(4) 0.2484(5) 0.0268 1.0000 Uani . U
C6 C 0.7217(5) 0.5705(4) 0.1826(5) 0.0269 1.0000 Uani . U
C7 C 0.7512(5) 0.6206(4) 0.1606(4) 0.0255 1.0000 Uani . U
C8 C 0.7801(4) 0.6831(4) 0.2049(4) 0.0178 1.0000 Uani . U
C1 C 0.8126(4) 0.7413(4) 0.1872(4) 0.0200 1.0000 Uani . U
C10 C 0.8495(4) 0.7265(4) 0.1319(4) 0.0210 1.0000 Uani . U
C11 C 0.8642(4) 0.7796(4) 0.1039(4) 0.0221 1.0000 Uani . U
P1 P 0.82950(12) 0.85540(11) 0.14019(11) 0.0207 1.0000 Uani . U
C13 C 0.7616(4) 0.8563(4) 0.0707(4) 0.0206 1.0000 Uani . U
C14 C 0.7725(5) 0.8779(4) 0.0162(4) 0.0240 1.0000 Uani . U
C15 C 0.7187(5) 0.8742(5) -0.0369(4) 0.0290 1.0000 Uani . U
C16 C 0.6536(5) 0.8468(5) -0.0355(5) 0.0337 1.0000 Uani . U
C17 C 0.6420(5) 0.8231(5) 0.0180(5) 0.0320 1.0000 Uani . U
C18 C 0.6960(4) 0.8281(4) 0.0705(4) 0.0235 1.0000 Uani . U
C19 C 0.8978(5) 0.9238(5) 0.1503(4) 0.0268 1.0000 Uani . U
C20 C 0.8897(5) 0.9842(5) 0.1343(5) 0.0302 1.0000 Uani . U
C21 C 0.9441(5) 1.0348(5) 0.1485(5) 0.0386 1.0000 Uani . U
C22 C 1.0079(6) 1.0271(6) 0.1790(6) 0.0456 1.0000 Uani . U
C23 C 1.0176(5) 0.9684(6) 0.1964(5) 0.0420 1.0000 Uani . U
C24 C 0.9633(5) 0.9158(5) 0.1811(5) 0.0342 1.0000 Uani . U
C25 C 0.8997(5) 0.7726(5) 0.0532(5) 0.0304 1.0000 Uani . U
C26 C 0.9220(5) 0.7120(5) 0.0290(5) 0.0357 1.0000 Uani . U
C27 C 0.9089(5) 0.6584(5) 0.0565(5) 0.0334 1.0000 Uani . U
C28 C 0.8745(5) 0.6659(5) 0.1078(5) 0.0287 1.0000 Uani . U
C29 C 0.7545(5) 0.7947(4) 0.3849(4) 0.0233 1.0000 Uani . U
C30 C 0.7817(6) 0.8325(5) 0.4494(4) 0.0366 1.0000 Uani . U
C31 C 0.7406(7) 0.8383(6) 0.4972(5) 0.0472 1.0000 Uani . U
C32 C 0.6749(7) 0.8055(7) 0.4801(6) 0.0548 1.0000 Uani . U
C33 C 0.6469(6) 0.7679(6) 0.4174(6) 0.0437 1.0000 Uani . U
C34 C 0.6855(5) 0.7637(5) 0.3693(5) 0.0335 1.0000 Uani . U
C35 C 0.8893(5) 0.7849(4) 0.3656(4) 0.0246 1.0000 Uani . U
C36 C 0.9444(5) 0.8277(4) 0.3589(4) 0.0263 1.0000 Uani . U
C37 C 1.0081(5) 0.8311(5) 0.3959(5) 0.0366 1.0000 Uani . U
C38 C 1.0200(5) 0.7906(5) 0.4388(5) 0.0408 1.0000 Uani . U
C39 C 0.9672(5) 0.7473(5) 0.4451(5) 0.0383 1.0000 Uani . U
C40 C 0.9019(5) 0.7448(5) 0.4095(5) 0.0287 1.0000 Uani . U
P3 P 0.76601(12) 0.94091(11) 0.27912(11) 0.0215 1.0000 Uani . U
C42 C 0.6928(4) 0.9329(4) 0.3205(4) 0.0229 1.0000 Uani . U
C43 C 0.6321(5) 0.8792(5) 0.2767(5) 0.0316 1.0000 Uani . U
C44 C 0.5770(5) 0.8701(5) 0.3149(6) 0.0380 1.0000 Uani . U
C45 C 0.5545(5) 0.9363(6) 0.3449(6) 0.0421 1.0000 Uani . U
C46 C 0.6140(5) 0.9885(5) 0.3890(5) 0.0346 1.0000 Uani . U
C47 C 0.6690(5) 0.9987(4) 0.3512(5) 0.0268 1.0000 Uani . U
C48 C 0.7457(6) 0.9944(5) 0.2214(5) 0.0354 1.0000 Uani . U
C49 C 0.7596(7) 1.0719(5) 0.2529(6) 0.0535 1.0000 Uani . U
C50 C 0.7495(9) 1.1088(6) 0.1976(8) 0.0771 1.0000 Uani . U
C51 C 0.6806(10) 1.0871(8) 0.1514(8) 0.0858 1.0000 Uani . U
C52 C 0.6734(7) 0.9738(6) 0.1766(5) 0.0490 1.0000 Uani . U
C53 C 0.6652(8) 1.0092(7) 0.1209(6) 0.0702 1.0000 Uani . U
C54 C 0.8340(5) 0.9975(5) 0.3459(5) 0.0329 1.0000 Uani . U
C55 C 0.9001(5) 1.0051(5) 0.3197(5) 0.0351 1.0000 Uani . U
C56 C 0.9555(6) 1.0555(6) 0.3698(6) 0.0544 1.0000 Uani . U
C57 C 0.9694(6) 1.0384(7) 0.4335(6) 0.0587 1.0000 Uani . U
C58 C 0.9035(5) 1.0304(6) 0.4618(5) 0.0434 1.0000 Uani . U
C59 C 0.8485(5) 0.9793(6) 0.4087(5) 0.0402 1.0000 Uani . U
Ir2 Ir 0.277292(18) 0.588452(17) 0.195623(17) 0.0214 1.0000 Uani . U
P5 P 0.33636(12) 0.67643(12) 0.17052(12) 0.0248 1.0000 Uani . U
C62 C 0.3065(4) 0.6535(5) 0.0801(4) 0.0266 1.0000 Uani . U
C63 C 0.2827(5) 0.5840(5) 0.0537(5) 0.0300 1.0000 Uani . U
C2 C 0.2803(5) 0.5443(5) 0.1027(5) 0.0319 1.0000 Uani . U
C65 C 0.2780(5) 0.4703(5) 0.0786(5) 0.0301 1.0000 Uani . U
C66 C 0.3104(5) 0.4392(5) 0.0286(5) 0.0368 1.0000 Uani . U
C67 C 0.3071(5) 0.3691(5) 0.0118(5) 0.0379 1.0000 Uani . U
C68 C 0.2667(5) 0.3302(5) 0.0408(5) 0.0384 1.0000 Uani . U
C69 C 0.2358(5) 0.3618(5) 0.0914(5) 0.0338 1.0000 Uani . U
C70 C 0.2440(5) 0.4314(5) 0.1106(5) 0.0297 1.0000 Uani . U
P4 P 0.21074(12) 0.48479(11) 0.17737(12) 0.0249 1.0000 Uani . U
C72 C 0.2025(5) 0.4339(4) 0.2354(5) 0.0262 1.0000 Uani . U
C73 C 0.2526(5) 0.3943(5) 0.2489(5) 0.0300 1.0000 Uani . U
C74 C 0.2476(5) 0.3561(5) 0.2934(5) 0.0354 1.0000 Uani . U
C75 C 0.1945(5) 0.3584(5) 0.3260(5) 0.0349 1.0000 Uani . U
C76 C 0.1446(5) 0.3969(5) 0.3136(5) 0.0323 1.0000 Uani . U
C77 C 0.1477(5) 0.4340(4) 0.2674(5) 0.0303 1.0000 Uani . U
C78 C 0.1212(5) 0.4837(5) 0.1369(5) 0.0303 1.0000 Uani . U
C79 C 0.0751(5) 0.4230(5) 0.1160(5) 0.0399 1.0000 Uani . U
C80 C 0.0083(5) 0.4230(6) 0.0834(5) 0.0449 1.0000 Uani . U
C81 C -0.0112(6) 0.4813(8) 0.0703(7) 0.0615 1.0000 Uani . U
C82 C 0.0350(7) 0.5428(7) 0.0949(7) 0.0620 1.0000 Uani . U
C83 C 0.0994(6) 0.5399(6) 0.1240(6) 0.0517 1.0000 Uani . U
C84 C 0.2564(5) 0.5592(5) -0.0155(5) 0.0347 1.0000 Uani . U
C85 C 0.2550(5) 0.6029(6) -0.0553(5) 0.0391 1.0000 Uani . U
C86 C 0.2795(5) 0.6711(6) -0.0283(5) 0.0410 1.0000 Uani . U
C87 C 0.3049(5) 0.6971(5) 0.0399(5) 0.0338 1.0000 Uani . U
C88 C 0.3232(5) 0.7653(5) 0.1957(5) 0.0274 1.0000 Uani . U
C89 C 0.3745(5) 0.8185(5) 0.2314(5) 0.0357 1.0000 Uani . U
C90 C 0.3601(6) 0.8840(5) 0.2460(6) 0.0445 1.0000 Uani . U
C91 C 0.2975(6) 0.8973(6) 0.2291(6) 0.0457 1.0000 Uani . U
C92 C 0.2442(6) 0.8453(6) 0.1945(6) 0.0461 1.0000 Uani . U
C93 C 0.2570(5) 0.7776(5) 0.1760(6) 0.0380 1.0000 Uani . U
C94 C 0.4290(5) 0.6791(4) 0.1784(5) 0.0274 1.0000 Uani . U
C95 C 0.4648(5) 0.7196(5) 0.1491(5) 0.0349 1.0000 Uani . U
C96 C 0.5341(5) 0.7189(6) 0.1524(5) 0.0408 1.0000 Uani . U
C97 C 0.5677(5) 0.6773(6) 0.1839(6) 0.0459 1.0000 Uani . U
C98 C 0.5312(6) 0.6371(6) 0.2132(6) 0.0468 1.0000 Uani . U
C99 C 0.4632(5) 0.6381(5) 0.2107(5) 0.0373 1.0000 Uani . U
P6 P 0.27107(12) 0.64125(12) 0.31012(11) 0.0251 1.0000 Uani . U
C101 C 0.2895(5) 0.5864(5) 0.3659(4) 0.0294 1.0000 Uani . U
C102 C 0.2905(6) 0.6188(6) 0.4396(5) 0.0456 1.0000 Uani . U
C103 C 0.3001(7) 0.5680(6) 0.4805(5) 0.0587 1.0000 Uani . U
C104 C 0.3615(7) 0.5341(7) 0.4704(6) 0.0627 1.0000 Uani . U
C105 C 0.3590(6) 0.5005(6) 0.3994(6) 0.0498 1.0000 Uani . U
C106 C 0.3508(5) 0.5501(5) 0.3557(5) 0.0373 1.0000 Uani . U
C107 C 0.1857(5) 0.6633(5) 0.3198(5) 0.0341 1.0000 Uani . U
C108 C 0.1607(6) 0.7059(5) 0.2724(6) 0.0421 1.0000 Uani . U
C109 C 0.0944(6) 0.7314(6) 0.2841(7) 0.0531 1.0000 Uani . U
C110 C 0.0403(6) 0.6751(6) 0.2842(7) 0.0553 1.0000 Uani . U
C111 C 0.0670(6) 0.6336(6) 0.3308(6) 0.0480 1.0000 Uani . U
C112 C 0.1311(5) 0.6057(5) 0.3149(6) 0.0413 1.0000 Uani . U
C113 C 0.3234(5) 0.7256(5) 0.3499(5) 0.0337 1.0000 Uani . U
C114 C 0.3993(6) 0.7199(6) 0.3719(5) 0.0449 1.0000 Uani . U
C115 C 0.4438(6) 0.7910(6) 0.4024(6) 0.0493 1.0000 Uani . U
C116 C 0.4180(7) 0.8333(6) 0.4582(7) 0.0583 1.0000 Uani . U
C117 C 0.3451(6) 0.8402(6) 0.4356(6) 0.0519 1.0000 Uani . U
C118 C 0.3004(6) 0.7744(6) 0.4075(5) 0.0490 1.0000 Uani . U
F119 F 0.5213(4) 0.5200(5) 0.4068(5) 0.0976 1.0000 Uani . U
C120 C 0.5488(5) 0.5363(5) 0.3591(5) 0.0356 1.0000 Uani . U
F121 F 0.5051(3) 0.5110(4) 0.3029(3) 0.0620 1.0000 Uani . U
F122 F 0.5512(4) 0.6023(3) 0.3738(4) 0.0754 1.0000 Uani . U
C123 C 0.6173(4) 0.5138(4) 0.3596(4) 0.0227 1.0000 Uani . U
C124 C 0.6230(4) 0.4537(4) 0.3154(4) 0.0197 1.0000 Uani . U
C125 C 0.6853(4) 0.4306(4) 0.3131(4) 0.0191 1.0000 Uani . U
C126 C 0.7406(4) 0.4698(5) 0.3618(4) 0.0240 1.0000 Uani . U
C127 C 0.7348(5) 0.5310(5) 0.4063(4) 0.0306 1.0000 Uani . U
C128 C 0.6736(5) 0.5532(4) 0.4043(4) 0.0266 1.0000 Uani . U
C129 C 0.7981(3) 0.5723(3) 0.4540(3) 0.0457 1.0000 Uani D U
B1 B 0.6934(5) 0.3603(5) 0.2583(5) 0.0225 1.0000 Uani . U
C134 C 0.6381(4) 0.3431(4) 0.1866(4) 0.0182 1.0000 Uani . U
C135 C 0.6117(4) 0.3943(4) 0.1612(4) 0.0204 1.0000 Uani . U
C136 C 0.5690(4) 0.3798(5) 0.0979(4) 0.0244 1.0000 Uani . U
C137 C 0.5540(4) 0.3141(5) 0.0563(4) 0.0267 1.0000 Uani . U
C138 C 0.5802(4) 0.2633(4) 0.0801(4) 0.0224 1.0000 Uani . U
C139 C 0.6206(4) 0.2783(4) 0.1445(4) 0.0195 1.0000 Uani . U
C140 C 0.5685(5) 0.1928(5) 0.0365(5) 0.0320 1.0000 Uani . U
F141 F 0.5372(4) 0.1488(3) 0.0602(3) 0.0596 1.0000 Uani . U
F142 F 0.6270(3) 0.1715(3) 0.0254(3) 0.0433 1.0000 Uani . U
F143 F 0.5304(3) 0.1863(3) -0.0253(3) 0.0492 1.0000 Uani . U
C144 C 0.5410(6) 0.4353(6) 0.0733(6) 0.0429 1.0000 Uani . U
F145 F 0.4863(4) 0.4173(4) 0.0291(5) 0.1012 1.0000 Uani . U
F146 F 0.5256(8) 0.4818(5) 0.1196(5) 0.1528 1.0000 Uani . U
F147 F 0.5832(4) 0.4702(6) 0.0540(7) 0.1466 1.0000 Uani . U
C148 C 0.6882(4) 0.3014(4) 0.2969(4) 0.0201 1.0000 Uani . U
C149 C 0.7432(4) 0.2888(5) 0.3385(5) 0.0254 1.0000 Uani . U
C150 C 0.7371(5) 0.2417(5) 0.3747(5) 0.0312 1.0000 Uani . U
C151 C 0.8002(6) 0.2313(6) 0.4195(6) 0.0444 1.0000 Uani . U
F152 F 0.8505(3) 0.2166(4) 0.3885(4) 0.0679 1.0000 Uani . U
F153 F 0.8274(4) 0.2870(4) 0.4693(4) 0.0699 1.0000 Uani . U
F154 F 0.7892(4) 0.1819(5) 0.4473(5) 0.0910 1.0000 Uani . U
C155 C 0.6769(5) 0.2041(5) 0.3695(5) 0.0289 1.0000 Uani . U
C156 C 0.6195(5) 0.2134(4) 0.3270(5) 0.0254 1.0000 Uani . U
C157 C 0.6258(4) 0.2618(4) 0.2926(4) 0.0221 1.0000 Uani . U
C158 C 0.5522(5) 0.1722(5) 0.3203(6) 0.0362 1.0000 Uani . U
F159 F 0.5062(3) 0.1737(3) 0.2686(4) 0.0527 1.0000 Uani . U
F160 F 0.5569(3) 0.1087(3) 0.3176(5) 0.0696 1.0000 Uani . U
F161 F 0.5247(4) 0.1954(4) 0.3740(4) 0.0722 1.0000 Uani . U
C162 C 0.7675(4) 0.3674(4) 0.2357(4) 0.0200 1.0000 Uani . U
C163 C 0.7914(4) 0.3091(5) 0.2038(5) 0.0261 1.0000 Uani . U
C164 C 0.8496(5) 0.3111(5) 0.1781(5) 0.0308 1.0000 Uani . U
C165 C 0.8892(5) 0.3732(5) 0.1844(5) 0.0313 1.0000 Uani . U
C166 C 0.8668(4) 0.4321(5) 0.2169(5) 0.0282 1.0000 Uani . U
C167 C 0.8069(4) 0.4289(4) 0.2406(4) 0.0240 1.0000 Uani . U
C168 C 0.9060(5) 0.4992(6) 0.2231(6) 0.0429 1.0000 Uani . U
F169 F 0.9728(3) 0.4970(3) 0.2275(3) 0.0510 1.0000 Uani . U
F170 F 0.8990(3) 0.5468(3) 0.2751(4) 0.0684 1.0000 Uani . U
F171 F 0.8847(4) 0.5210(4) 0.1685(4) 0.0681 1.0000 Uani . U
C172 C 0.8682(6) 0.2459(6) 0.1391(6) 0.0462 1.0000 Uani . U
F173 F 0.9073(4) 0.2191(4) 0.1799(4) 0.0710 1.0000 Uani . U
F174 F 0.9027(4) 0.2559(4) 0.0929(4) 0.0679 1.0000 Uani . U
F175 F 0.8143(4) 0.1989(3) 0.1068(4) 0.0636 1.0000 Uani . U
F176 F 0.1443(3) 0.9061(3) 0.3068(3) 0.0622 1.0000 Uani . U
C177 C 0.1707(5) 0.9515(5) 0.3659(5) 0.0356 1.0000 Uani . U
F178 F 0.1837(3) 0.9166(4) 0.4102(4) 0.0678 1.0000 Uani . U
F179 F 0.1201(3) 0.9843(3) 0.3793(4) 0.0596 1.0000 Uani . U
C180 C 0.2320(4) 0.9979(4) 0.3636(4) 0.0237 1.0000 Uani . U
C181 C 0.2243(4) 1.0398(4) 0.3214(4) 0.0220 1.0000 Uani . U
C182 C 0.2788(4) 1.0836(4) 0.3161(4) 0.0230 1.0000 Uani . U
C183 C 0.3426(4) 1.0807(4) 0.3524(4) 0.0213 1.0000 Uani . U
C184 C 0.3496(4) 1.0387(5) 0.3945(4) 0.0246 1.0000 Uani . U
C185 C 0.2950(5) 0.9969(4) 0.4012(4) 0.0250 1.0000 Uani . U
C186 C 0.4198(5) 1.0410(5) 0.4361(5) 0.0331 1.0000 Uani . U
F187 F 0.4694(3) 1.0586(3) 0.4093(3) 0.0467 1.0000 Uani . U
F188 F 0.4301(3) 1.0905(4) 0.4963(3) 0.0576 1.0000 Uani . U
F189 F 0.4282(3) 0.9861(3) 0.4532(4) 0.0597 1.0000 Uani . U
B2 B 0.2700(5) 1.1273(5) 0.2619(5) 0.0258 1.0000 Uani . U
C191 C 0.1976(4) 1.1553(4) 0.2552(4) 0.0244 1.0000 Uani . U
C192 C 0.1673(5) 1.1723(5) 0.1981(5) 0.0308 1.0000 Uani . U
C193 C 0.1060(5) 1.2016(5) 0.1950(5) 0.0368 1.0000 Uani . U
C194 C 0.0753(5) 1.2137(5) 0.2490(6) 0.0375 1.0000 Uani . U
C195 C 0.1041(5) 1.1992(5) 0.3052(5) 0.0297 1.0000 Uani . U
C196 C 0.1635(5) 1.1707(4) 0.3088(5) 0.0268 1.0000 Uani . U
C197 C 0.0723(5) 1.2164(6) 0.3661(6) 0.0407 1.0000 Uani . U
F198 F 0.0871(3) 1.1776(3) 0.4062(3) 0.0508 1.0000 Uani . U
F199 F 0.0050(3) 1.2100(4) 0.3500(4) 0.0652 1.0000 Uani . U
F200 F 0.0926(4) 1.2808(4) 0.4027(4) 0.0749 1.0000 Uani . U
C201 C 0.0761(6) 1.2173(7) 0.1313(6) 0.0523 1.0000 Uani . U
F202 F 0.0478(4) 1.2739(4) 0.1437(4) 0.0752 1.0000 Uani . U
F203 F 0.0268(4) 1.1692(4) 0.0933(3) 0.0674 1.0000 Uani . U
F204 F 0.1215(4) 1.2296(5) 0.0975(4) 0.0934 1.0000 Uani . U
C205 C 0.3280(4) 1.1955(4) 0.2825(4) 0.0211 1.0000 Uani . U
C206 C 0.3525(4) 1.2214(4) 0.2355(4) 0.0216 1.0000 Uani . U
C207 C 0.3999(4) 1.2807(4) 0.2536(4) 0.0218 1.0000 Uani . U
C208 C 0.4246(4) 1.3164(4) 0.3204(4) 0.0227 1.0000 Uani . U
C209 C 0.3995(4) 1.2909(4) 0.3678(4) 0.0229 1.0000 Uani . U
C210 C 0.3522(4) 1.2330(4) 0.3493(4) 0.0226 1.0000 Uani . U
C211 C 0.4235(5) 1.3275(5) 0.4400(5) 0.0338 1.0000 Uani . U
F212 F 0.3712(3) 1.3459(4) 0.4675(3) 0.0617 1.0000 Uani . U
F213 F 0.4668(4) 1.3839(3) 0.4521(3) 0.0586 1.0000 Uani . U
F214 F 0.4517(4) 1.2900(3) 0.4756(3) 0.0591 1.0000 Uani . U
C215 C 0.4241(5) 1.3060(5) 0.1998(5) 0.0329 1.0000 Uani . U
F216 F 0.3756(3) 1.3046(4) 0.1505(3) 0.0557 1.0000 Uani . U
F217 F 0.4648(4) 1.2648(4) 0.1710(4) 0.0687 1.0000 Uani . U
F218 F 0.4611(5) 1.3645(4) 0.2211(3) 0.0873 1.0000 Uani . U
C219 C 0.2768(5) 1.0728(4) 0.1929(5) 0.0292 1.0000 Uani . U
C220 C 0.3418(5) 1.0609(5) 0.1818(5) 0.0334 1.0000 Uani . U
C221 C 0.3503(7) 1.0105(6) 0.1260(6) 0.0561 1.0000 Uani . U
C222 C 0.2933(7) 0.9684(5) 0.0826(5) 0.0515 1.0000 Uani . U
C223 C 0.2299(8) 0.9789(7) 0.0948(6) 0.0670 1.0000 Uani . U
C224 C 0.2215(6) 1.0301(5) 0.1470(5) 0.0391 1.0000 Uani . U
C225 C 0.1684(4) 0.9364(4) 0.0466(3) 0.0825 1.0000 Uani D U
C229 C 0.4189(3) 1.0019(4) 0.1172(4) 0.0728 1.0000 Uani D U
H41 H 0.7446 0.6506 0.3393 0.0242 1.0000 Uiso . .
H51 H 0.6986 0.5447 0.2634 0.0319 1.0000 Uiso . .
H61 H 0.7029 0.5280 0.1513 0.0331 1.0000 Uiso . .
H71 H 0.7522 0.6128 0.1152 0.0302 1.0000 Uiso . .
H141 H 0.8180 0.8948 0.0150 0.0308 1.0000 Uiso . .
H151 H 0.7262 0.8900 -0.0733 0.0329 1.0000 Uiso . .
H161 H 0.6164 0.8451 -0.0713 0.0401 1.0000 Uiso . .
H171 H 0.5983 0.8030 0.0184 0.0392 1.0000 Uiso . .
H181 H 0.6884 0.8113 0.1072 0.0278 1.0000 Uiso . .
H201 H 0.8466 0.9899 0.1132 0.0380 1.0000 Uiso . .
H211 H 0.9373 1.0756 0.1370 0.0471 1.0000 Uiso . .
H221 H 1.0451 1.0623 0.1882 0.0552 1.0000 Uiso . .
H231 H 1.0613 0.9626 0.2178 0.0510 1.0000 Uiso . .
H241 H 0.9699 0.8743 0.1919 0.0409 1.0000 Uiso . .
H251 H 0.9089 0.8097 0.0357 0.0392 1.0000 Uiso . .
H261 H 0.9456 0.7061 -0.0064 0.0421 1.0000 Uiso . .
H271 H 0.9231 0.6154 0.0394 0.0402 1.0000 Uiso . .
H281 H 0.8669 0.6295 0.1271 0.0351 1.0000 Uiso . .
H301 H 0.8278 0.8549 0.4609 0.0470 1.0000 Uiso . .
H311 H 0.7578 0.8656 0.5409 0.0592 1.0000 Uiso . .
H321 H 0.6481 0.8090 0.5133 0.0682 1.0000 Uiso . .
H331 H 0.6011 0.7443 0.4062 0.0541 1.0000 Uiso . .
H341 H 0.6648 0.7393 0.3243 0.0419 1.0000 Uiso . .
H361 H 0.9367 0.8542 0.3286 0.0319 1.0000 Uiso . .
H371 H 1.0445 0.8608 0.3913 0.0443 1.0000 Uiso . .
H381 H 1.0642 0.7932 0.4647 0.0491 1.0000 Uiso . .
H391 H 0.9755 0.7174 0.4726 0.0472 1.0000 Uiso . .
H401 H 0.8648 0.7165 0.4155 0.0363 1.0000 Uiso . .
H421 H 0.7107 0.9151 0.3586 0.0280 1.0000 Uiso . .
H431 H 0.6129 0.8934 0.2376 0.0391 1.0000 Uiso . .
H432 H 0.6481 0.8360 0.2610 0.0390 1.0000 Uiso . .
H441 H 0.5941 0.8504 0.3508 0.0462 1.0000 Uiso . .
H442 H 0.5380 0.8388 0.2853 0.0461 1.0000 Uiso . .
H451 H 0.5351 0.9543 0.3078 0.0531 1.0000 Uiso . .
H452 H 0.5193 0.9298 0.3703 0.0531 1.0000 Uiso . .
H461 H 0.5981 1.0315 0.4056 0.0420 1.0000 Uiso . .
H462 H 0.6332 0.9726 0.4271 0.0419 1.0000 Uiso . .
H472 H 0.7077 1.0315 0.3809 0.0329 1.0000 Uiso . .
H471 H 0.6499 1.0180 0.3155 0.0330 1.0000 Uiso . .
H481 H 0.7769 0.9849 0.1895 0.0439 1.0000 Uiso . .
H491 H 0.8065 1.0851 0.2806 0.0651 1.0000 Uiso . .
H492 H 0.7283 1.0844 0.2829 0.0651 1.0000 Uiso . .
H501 H 0.7585 1.1584 0.2194 0.0970 1.0000 Uiso . .
H502 H 0.7850 1.0984 0.1716 0.0970 1.0000 Uiso . .
H511 H 0.6783 1.1098 0.1164 0.1072 1.0000 Uiso . .
H512 H 0.6451 1.1012 0.1774 0.1070 1.0000 Uiso . .
H522 H 0.6398 0.9864 0.2041 0.0610 1.0000 Uiso . .
H521 H 0.6634 0.9241 0.1576 0.0612 1.0000 Uiso . .
H532 H 0.6958 0.9947 0.0908 0.0930 1.0000 Uiso . .
H531 H 0.6177 0.9956 0.0932 0.0930 1.0000 Uiso . .
H541 H 0.8200 1.0432 0.3569 0.0430 1.0000 Uiso . .
H551 H 0.8900 1.0192 0.2785 0.0433 1.0000 Uiso . .
H552 H 0.9155 0.9610 0.3089 0.0430 1.0000 Uiso . .
H561 H 0.9972 1.0567 0.3523 0.0681 1.0000 Uiso . .
H562 H 0.9421 1.1022 0.3779 0.0681 1.0000 Uiso . .
H572 H 1.0030 1.0744 0.4660 0.0789 1.0000 Uiso . .
H571 H 0.9882 0.9962 0.4260 0.0791 1.0000 Uiso . .
H582 H 0.8868 1.0741 0.4732 0.0520 1.0000 Uiso . .
H581 H 0.9139 1.0153 0.5024 0.0520 1.0000 Uiso . .
H592 H 0.8633 0.9330 0.3993 0.0513 1.0000 Uiso . .
H591 H 0.8061 0.9753 0.4249 0.0513 1.0000 Uiso . .
H661 H 0.3348 0.4660 0.0067 0.0441 1.0000 Uiso . .
H671 H 0.3330 0.3477 -0.0192 0.0460 1.0000 Uiso . .
H681 H 0.2616 0.2819 0.0266 0.0460 1.0000 Uiso . .
H691 H 0.2084 0.3356 0.1119 0.0420 1.0000 Uiso . .
H731 H 0.2897 0.3925 0.2270 0.0372 1.0000 Uiso . .
H741 H 0.2812 0.3289 0.3023 0.0421 1.0000 Uiso . .
H751 H 0.1931 0.3325 0.3571 0.0419 1.0000 Uiso . .
H761 H 0.1079 0.3986 0.3366 0.0401 1.0000 Uiso . .
H771 H 0.1124 0.4595 0.2572 0.0371 1.0000 Uiso . .
H791 H 0.0882 0.3823 0.1245 0.0502 1.0000 Uiso . .
H801 H -0.0236 0.3826 0.0693 0.0551 1.0000 Uiso . .
H811 H -0.0555 0.4806 0.0459 0.0752 1.0000 Uiso . .
H821 H 0.0211 0.5841 0.0910 0.0761 1.0000 Uiso . .
H831 H 0.1312 0.5802 0.1374 0.0651 1.0000 Uiso . .
H841 H 0.2388 0.5125 -0.0348 0.0409 1.0000 Uiso . .
H851 H 0.2381 0.5854 -0.1019 0.0461 1.0000 Uiso . .
H861 H 0.2790 0.7003 -0.0559 0.0492 1.0000 Uiso . .
H871 H 0.3225 0.7441 0.0592 0.0410 1.0000 Uiso . .
H891 H 0.4190 0.8095 0.2462 0.0432 1.0000 Uiso . .
H901 H 0.3959 0.9200 0.2677 0.0542 1.0000 Uiso . .
H911 H 0.2902 0.9427 0.2413 0.0551 1.0000 Uiso . .
H921 H 0.1988 0.8555 0.1829 0.0550 1.0000 Uiso . .
H931 H 0.2226 0.7409 0.1508 0.0470 1.0000 Uiso . .
H951 H 0.4418 0.7482 0.1261 0.0431 1.0000 Uiso . .
H961 H 0.5583 0.7480 0.1328 0.0489 1.0000 Uiso . .
H971 H 0.6147 0.6756 0.1853 0.0541 1.0000 Uiso . .
H981 H 0.5543 0.6091 0.2368 0.0549 1.0000 Uiso . .
H991 H 0.4390 0.6100 0.2315 0.0452 1.0000 Uiso . .
H1011 H 0.2496 0.5490 0.3499 0.0363 1.0000 Uiso . .
H1021 H 0.3279 0.6573 0.4580 0.0559 1.0000 Uiso . .
H1022 H 0.2474 0.6372 0.4435 0.0561 1.0000 Uiso . .
H1032 H 0.3047 0.5910 0.5281 0.0719 1.0000 Uiso . .
H1031 H 0.2593 0.5332 0.4667 0.0719 1.0000 Uiso . .
H1042 H 0.4028 0.5683 0.4870 0.0751 1.0000 Uiso . .
H1041 H 0.3661 0.4999 0.4949 0.0750 1.0000 Uiso . .
H1052 H 0.4010 0.4798 0.3947 0.0591 1.0000 Uiso . .
H1051 H 0.3200 0.4637 0.3828 0.0591 1.0000 Uiso . .
H1062 H 0.3929 0.5839 0.3686 0.0461 1.0000 Uiso . .
H1061 H 0.3462 0.5253 0.3077 0.0459 1.0000 Uiso . .
H1071 H 0.1929 0.6938 0.3665 0.0433 1.0000 Uiso . .
H1082 H 0.1972 0.7445 0.2781 0.0528 1.0000 Uiso . .
H1081 H 0.1538 0.6779 0.2260 0.0528 1.0000 Uiso . .
H1092 H 0.1037 0.7659 0.3284 0.0681 1.0000 Uiso . .
H1091 H 0.0768 0.7533 0.2499 0.0682 1.0000 Uiso . .
H1102 H 0.0003 0.6944 0.2976 0.0690 1.0000 Uiso . .
H1101 H 0.0250 0.6451 0.2384 0.0690 1.0000 Uiso . .
H1112 H 0.0790 0.6636 0.3773 0.0593 1.0000 Uiso . .
H1111 H 0.0316 0.5967 0.3296 0.0592 1.0000 Uiso . .
H1121 H 0.1476 0.5790 0.3449 0.0521 1.0000 Uiso . .
H1122 H 0.1197 0.5755 0.2682 0.0521 1.0000 Uiso . .
H1131 H 0.3216 0.7493 0.3141 0.0420 1.0000 Uiso . .
H1142 H 0.4033 0.6947 0.4058 0.0561 1.0000 Uiso . .
H1141 H 0.4160 0.6932 0.3337 0.0557 1.0000 Uiso . .
H1152 H 0.4917 0.7862 0.4172 0.0600 1.0000 Uiso . .
H1151 H 0.4419 0.8142 0.3672 0.0601 1.0000 Uiso . .
H1162 H 0.4462 0.8778 0.4767 0.0711 1.0000 Uiso . .
H1161 H 0.4206 0.8103 0.4948 0.0712 1.0000 Uiso . .
H1171 H 0.3286 0.8680 0.4740 0.0641 1.0000 Uiso . .
H1172 H 0.3427 0.8651 0.4013 0.0641 1.0000 Uiso . .
H1181 H 0.2534 0.7815 0.3916 0.0611 1.0000 Uiso . .
H1182 H 0.3012 0.7522 0.4443 0.0610 1.0000 Uiso . .
H1241 H 0.5830 0.4273 0.2856 0.0250 1.0000 Uiso . .
H1261 H 0.7839 0.4549 0.3647 0.0279 1.0000 Uiso . .
H1281 H 0.6696 0.5955 0.4330 0.0323 1.0000 Uiso . .
H1351 H 0.6236 0.4397 0.1874 0.0241 1.0000 Uiso . .
H1371 H 0.5261 0.3046 0.0124 0.0323 1.0000 Uiso . .
H1391 H 0.6373 0.2427 0.1603 0.0240 1.0000 Uiso . .
H1491 H 0.7871 0.3136 0.3430 0.0318 1.0000 Uiso . .
H1551 H 0.6733 0.1721 0.3942 0.0361 1.0000 Uiso . .
H1571 H 0.5867 0.2685 0.2652 0.0272 1.0000 Uiso . .
H1631 H 0.7665 0.2665 0.1996 0.0320 1.0000 Uiso . .
H1651 H 0.9297 0.3750 0.1681 0.0371 1.0000 Uiso . .
H1671 H 0.7923 0.4700 0.2613 0.0289 1.0000 Uiso . .
H1811 H 0.1800 1.0391 0.2958 0.0271 1.0000 Uiso . .
H1831 H 0.3816 1.1077 0.3484 0.0271 1.0000 Uiso . .
H1851 H 0.3006 0.9691 0.4305 0.0299 1.0000 Uiso . .
H1921 H 0.1882 1.1641 0.1611 0.0381 1.0000 Uiso . .
H1941 H 0.0339 1.2318 0.2465 0.0452 1.0000 Uiso . .
H1961 H 0.1826 1.1610 0.3495 0.0339 1.0000 Uiso . .
H2061 H 0.3366 1.1979 0.1891 0.0250 1.0000 Uiso . .
H2081 H 0.4564 1.3560 0.3332 0.0270 1.0000 Uiso . .
H2101 H 0.3360 1.2179 0.3831 0.0291 1.0000 Uiso . .
H2201 H 0.3803 1.0878 0.2123 0.0370 1.0000 Uiso . .
H2221 H 0.2987 0.9329 0.0458 0.0589 1.0000 Uiso . .
H2241 H 0.1770 1.0361 0.1538 0.0459 1.0000 Uiso . .
F2260 F 0.1143(5) 0.9294(7) 0.0727(5) 0.0827 0.5000 Uani D U
F2261 F 0.1164(5) 0.9699(5) 0.0385(6) 0.0829 0.5000 Uani D U
F2270 F 0.1779(5) 0.8727(4) 0.0263(6) 0.0828 0.5000 Uani D U
F2271 F 0.1420(6) 0.8841(6) 0.0639(5) 0.0834 0.5000 Uani D U
F2280 F 0.1509(6) 0.9528(6) -0.0098(4) 0.0832 0.5000 Uani D U
F2281 F 0.1755(5) 0.9166(7) -0.0159(4) 0.0827 0.5000 Uani D U
F1320 F 0.7913(4) 0.6375(3) 0.4758(5) 0.0518 0.5000 Uani D U
F1321 F 0.7854(4) 0.6211(5) 0.5034(4) 0.0559 0.5000 Uani D U
F1310 F 0.8168(5) 0.5525(5) 0.5092(4) 0.0522 0.5000 Uani D U
F1311 F 0.8327(4) 0.5335(4) 0.4856(4) 0.0459 0.5000 Uani D U
F1300 F 0.8519(3) 0.5764(5) 0.4256(4) 0.0421 0.5000 Uani D U
F1301 F 0.8430(4) 0.5983(5) 0.4242(4) 0.0436 0.5000 Uani D U
F2320 F 0.4379(5) 0.9441(5) 0.1292(7) 0.0736 0.5000 Uani D U
F2321 F 0.4580(4) 0.9823(7) 0.1663(5) 0.0726 0.5000 Uani D U
F2310 F 0.4709(4) 1.0521(5) 0.1527(6) 0.0715 0.5000 Uani D U
F2311 F 0.4594(4) 1.0593(4) 0.1187(7) 0.0721 0.5000 Uani D U
F2300 F 0.4248(5) 0.9930(7) 0.0527(4) 0.0730 0.5000 Uani D U
F2301 F 0.4225(4) 0.9583(6) 0.0584(4) 0.0733 0.5000 Uani D U

loop_
_atom_site_aniso_label
_atom_site_aniso_U_11
_atom_site_aniso_U_22
_atom_site_aniso_U_33
_atom_site_aniso_U_23
_atom_site_aniso_U_13
_atom_site_aniso_U_12
Ir1 0.02293(18) 0.01580(16) 0.01362(17) 0.00556(13) 0.00398(14) 0.00115(13)
P2 0.0273(10) 0.0168(9) 0.0150(9) 0.0067(7) 0.0057(8) 0.0038(8)
C3 0.021(3) 0.0154(14) 0.017(2) 0.0066(12) 0.006(2) 0.007(2)
C4 0.026(4) 0.019(2) 0.021(3) 0.007(2) 0.010(3) 0.004(3)
C5 0.031(5) 0.019(3) 0.031(3) 0.005(3) 0.012(4) 0.001(3)
C6 0.031(5) 0.018(3) 0.027(3) 0.000(3) 0.006(4) 0.000(3)
C7 0.035(5) 0.020(3) 0.020(3) 0.0017(18) 0.007(3) 0.004(3)
C8 0.022(4) 0.0163(15) 0.017(2) 0.0056(15) 0.007(3) 0.008(2)
C1 0.028(4) 0.0187(12) 0.015(2) 0.0079(17) 0.005(2) 0.007(2)
C10 0.023(4) 0.023(2) 0.019(3) 0.007(2) 0.006(3) 0.005(3)
C11 0.025(4) 0.0299(19) 0.016(3) 0.011(2) 0.006(2) 0.009(2)
P1 0.0269(11) 0.0216(10) 0.0161(9) 0.0094(8) 0.0053(8) 0.0025(8)
C13 0.027(2) 0.020(4) 0.016(3) 0.008(3) 0.0051(18) 0.005(2)
C14 0.035(3) 0.023(4) 0.016(3) 0.008(3) 0.007(2) 0.007(3)
C15 0.044(4) 0.030(5) 0.014(3) 0.009(3) 0.004(3) 0.010(4)
C16 0.039(3) 0.037(5) 0.021(4) 0.005(4) -0.002(3) 0.007(4)
C17 0.028(3) 0.040(5) 0.023(4) 0.004(4) 0.002(2) 0.002(4)
C18 0.026(2) 0.023(4) 0.023(4) 0.008(3) 0.006(2) 0.006(3)
C19 0.029(2) 0.031(2) 0.022(4) 0.013(3) 0.007(3) -0.002(2)
C20 0.034(3) 0.030(3) 0.028(5) 0.014(4) 0.008(4) -0.004(3)
C21 0.044(4) 0.032(4) 0.038(5) 0.010(4) 0.013(4) -0.010(3)
C22 0.038(3) 0.045(5) 0.049(6) 0.014(5) 0.009(4) -0.019(4)
C23 0.033(3) 0.055(5) 0.035(5) 0.017(4) 0.004(4) -0.012(3)
C24 0.028(2) 0.039(4) 0.038(5) 0.017(4) 0.006(4) -0.002(3)
C25 0.035(5) 0.041(4) 0.026(4) 0.019(3) 0.016(3) 0.015(4)
C26 0.039(5) 0.044(4) 0.034(5) 0.014(4) 0.021(4) 0.016(4)
C27 0.040(5) 0.036(4) 0.029(5) 0.009(3) 0.015(3) 0.017(4)
C28 0.038(5) 0.029(3) 0.024(4) 0.010(3) 0.011(3) 0.015(3)
C29 0.040(3) 0.021(4) 0.015(2) 0.0093(19) 0.011(2) 0.014(3)
C30 0.065(4) 0.036(5) 0.013(2) 0.008(3) 0.006(3) 0.027(4)
C31 0.088(6) 0.047(6) 0.014(3) 0.009(4) 0.017(3) 0.032(5)
C32 0.080(5) 0.065(7) 0.038(4) 0.024(4) 0.030(5) 0.041(5)
C33 0.051(4) 0.051(6) 0.045(4) 0.021(4) 0.032(3) 0.025(4)
C34 0.036(3) 0.042(5) 0.036(4) 0.020(4) 0.020(3) 0.019(3)
C35 0.0297(15) 0.026(4) 0.017(3) 0.009(3) 0.0003(18) 0.000(2)
C36 0.030(2) 0.021(4) 0.024(4) 0.003(3) 0.002(3) -0.001(3)
C37 0.028(2) 0.032(5) 0.044(5) 0.008(4) 0.000(3) 0.000(3)
C38 0.032(4) 0.040(5) 0.044(6) 0.010(4) -0.006(4) 0.006(4)
C39 0.037(3) 0.047(5) 0.034(5) 0.020(4) -0.001(3) 0.012(4)
C40 0.034(3) 0.028(4) 0.024(4) 0.013(3) 0.000(3) 0.005(3)
P3 0.0313(11) 0.0164(8) 0.0177(10) 0.0057(7) 0.0067(8) 0.0024(8)
C42 0.029(3) 0.018(3) 0.023(4) 0.007(3) 0.008(2) 0.003(2)
C43 0.033(3) 0.026(4) 0.034(5) 0.012(3) 0.002(3) -0.003(3)
C44 0.022(4) 0.044(4) 0.050(5) 0.021(4) 0.002(3) 0.002(3)
C45 0.029(4) 0.048(5) 0.061(6) 0.031(4) 0.013(4) 0.010(3)
C46 0.032(4) 0.042(4) 0.040(5) 0.019(3) 0.014(3) 0.019(3)
C47 0.029(4) 0.023(3) 0.033(5) 0.011(3) 0.008(3) 0.010(2)
C48 0.065(4) 0.028(3) 0.029(3) 0.017(2) 0.027(3) 0.025(3)
C49 0.095(7) 0.025(3) 0.062(6) 0.025(3) 0.044(4) 0.025(4)
C50 0.142(9) 0.045(4) 0.086(7) 0.048(5) 0.068(6) 0.044(6)
C51 0.153(9) 0.079(5) 0.071(7) 0.056(6) 0.058(6) 0.074(7)
C52 0.078(5) 0.051(4) 0.029(5) 0.017(4) 0.012(3) 0.046(4)
C53 0.115(8) 0.085(6) 0.038(5) 0.036(5) 0.030(4) 0.068(6)
C54 0.036(3) 0.030(3) 0.024(3) -0.006(2) 0.0119(19) -0.007(3)
C55 0.037(3) 0.031(5) 0.035(4) 0.008(4) 0.014(3) -0.010(3)
C56 0.045(4) 0.065(7) 0.039(5) -0.003(4) 0.015(4) -0.023(4)
C57 0.031(4) 0.086(8) 0.045(5) 0.007(5) 0.003(4) -0.019(5)
C58 0.034(5) 0.057(6) 0.031(3) 0.007(4) 0.002(3) -0.010(4)
C59 0.025(4) 0.067(6) 0.021(3) 0.001(3) 0.009(2) -0.006(4)
Ir2 0.02495(19) 0.02326(19) 0.01768(18) 0.00852(14) 0.00570(15) 0.00216(15)
P5 0.0265(11) 0.0278(9) 0.0246(10) 0.0139(9) 0.0076(9) 0.0040(8)
C62 0.024(3) 0.038(2) 0.0240(14) 0.0166(14) 0.010(2) 0.005(3)
C63 0.035(5) 0.038(2) 0.0212(15) 0.0095(16) 0.014(3) 0.006(3)
C2 0.046(5) 0.0294(16) 0.0233(17) 0.0067(13) 0.016(3) 0.006(3)
C65 0.032(5) 0.0310(18) 0.027(4) 0.0036(19) 0.011(3) 0.008(3)
C66 0.034(5) 0.041(3) 0.031(5) -0.002(3) 0.012(3) 0.008(4)
C67 0.043(5) 0.044(3) 0.026(5) 0.002(3) 0.009(3) 0.022(4)
C68 0.047(6) 0.035(3) 0.026(5) -0.003(3) 0.003(3) 0.012(4)
C69 0.043(5) 0.0265(16) 0.030(5) 0.003(3) 0.007(3) 0.009(4)
C70 0.036(4) 0.0259(15) 0.026(3) 0.004(2) 0.007(3) 0.006(3)
P4 0.0304(11) 0.0211(9) 0.0230(11) 0.0059(8) 0.0066(9) 0.0024(8)
C72 0.032(4) 0.017(3) 0.031(3) 0.008(3) 0.009(3) 0.003(2)
C73 0.032(4) 0.025(4) 0.034(5) 0.011(3) 0.004(3) 0.005(3)
C74 0.045(5) 0.025(5) 0.038(5) 0.014(3) 0.006(4) 0.007(4)
C75 0.048(5) 0.021(4) 0.035(5) 0.011(4) 0.006(4) -0.002(3)
C76 0.042(4) 0.029(5) 0.025(4) 0.008(3) 0.008(3) 0.000(3)
C77 0.040(4) 0.022(4) 0.033(5) 0.010(3) 0.016(3) 0.007(3)
C78 0.0307(17) 0.034(3) 0.025(4) 0.006(3) 0.004(2) 0.0030(15)
C79 0.031(3) 0.044(4) 0.039(5) 0.003(4) 0.010(4) -0.004(3)
C80 0.029(3) 0.062(5) 0.037(6) 0.001(5) 0.013(3) -0.001(3)
C81 0.043(5) 0.085(6) 0.054(7) 0.021(6) 0.002(5) 0.011(4)
C82 0.053(5) 0.065(5) 0.068(7) 0.025(6) -0.004(5) 0.022(4)
C83 0.053(4) 0.042(4) 0.051(6) 0.009(5) -0.009(5) 0.016(3)
C84 0.032(5) 0.051(4) 0.022(2) 0.009(2) 0.011(3) 0.008(4)
C85 0.032(5) 0.066(4) 0.027(3) 0.019(3) 0.011(4) 0.019(4)
C86 0.038(5) 0.066(4) 0.031(3) 0.031(3) 0.012(4) 0.013(5)
C87 0.030(5) 0.050(3) 0.032(3) 0.027(3) 0.012(4) 0.009(4)
C88 0.031(3) 0.0283(13) 0.030(4) 0.0172(19) 0.010(3) 0.0059(16)
C89 0.042(4) 0.029(2) 0.037(5) 0.013(3) 0.010(4) 0.001(2)
C90 0.056(4) 0.030(2) 0.048(6) 0.005(4) 0.021(5) 0.004(3)
C91 0.066(5) 0.039(4) 0.046(6) 0.019(4) 0.029(5) 0.018(3)
C92 0.048(4) 0.047(4) 0.055(6) 0.023(5) 0.021(4) 0.024(3)
C93 0.033(3) 0.041(3) 0.051(6) 0.025(4) 0.015(4) 0.013(3)
C94 0.0253(14) 0.024(4) 0.033(4) 0.010(3) 0.005(2) 0.001(2)
C95 0.031(3) 0.045(5) 0.034(5) 0.017(4) 0.012(4) 0.002(4)
C96 0.030(3) 0.055(6) 0.039(5) 0.013(4) 0.013(4) 0.000(4)
C97 0.028(4) 0.057(6) 0.048(6) 0.009(4) 0.003(4) 0.003(4)
C98 0.035(3) 0.056(6) 0.055(6) 0.023(4) 0.007(5) 0.018(4)
C99 0.033(3) 0.046(5) 0.038(5) 0.020(4) 0.005(4) 0.012(4)
P6 0.0322(11) 0.0254(11) 0.0170(8) 0.0071(7) 0.0049(9) -0.0020(9)
C101 0.032(4) 0.034(3) 0.022(2) 0.015(3) 0.004(3) -0.009(3)
C102 0.062(6) 0.052(5) 0.021(2) 0.016(3) 0.008(4) -0.014(4)
C103 0.083(7) 0.063(6) 0.027(4) 0.026(4) 0.003(5) -0.022(5)
C104 0.067(6) 0.064(6) 0.052(4) 0.041(5) -0.017(5) -0.025(4)
C105 0.037(5) 0.056(6) 0.060(5) 0.039(4) -0.008(4) -0.006(4)
C106 0.032(4) 0.037(5) 0.042(4) 0.022(4) -0.002(4) -0.004(3)
C107 0.041(2) 0.035(4) 0.029(4) 0.007(3) 0.017(3) 0.0058(18)
C108 0.047(4) 0.039(5) 0.041(5) 0.009(4) 0.007(4) 0.013(3)
C109 0.049(5) 0.043(5) 0.066(7) 0.010(5) 0.014(5) 0.015(3)
C110 0.041(5) 0.043(5) 0.072(7) 0.003(5) 0.002(5) 0.009(4)
C111 0.036(4) 0.049(6) 0.055(6) 0.005(4) 0.015(5) 0.003(4)
C112 0.032(3) 0.042(5) 0.048(6) 0.010(4) 0.009(4) 0.003(3)
C113 0.048(3) 0.027(2) 0.022(3) 0.0078(18) 0.003(3) -0.007(2)
C114 0.044(3) 0.046(4) 0.038(5) 0.014(4) -0.001(4) -0.015(3)
C115 0.046(4) 0.038(5) 0.059(6) 0.015(4) 0.006(4) -0.009(3)
C116 0.061(4) 0.045(5) 0.060(7) 0.009(4) 0.008(5) -0.006(4)
C117 0.064(5) 0.034(4) 0.046(6) -0.003(3) 0.007(5) -0.002(4)
C118 0.067(5) 0.038(4) 0.029(5) -0.006(3) 0.003(4) -0.006(4)
F119 0.062(5) 0.188(8) 0.101(5) 0.094(6) 0.062(4) 0.065(5)
C120 0.036(3) 0.040(3) 0.033(3) 0.005(3) 0.015(2) 0.012(3)
F121 0.037(3) 0.071(4) 0.057(3) -0.019(3) -0.001(2) 0.028(3)
F122 0.054(4) 0.041(3) 0.111(6) -0.011(3) 0.004(4) 0.023(3)
C123 0.030(2) 0.024(3) 0.017(4) 0.007(2) 0.0109(19) 0.003(2)
C124 0.021(3) 0.023(3) 0.016(4) 0.006(2) 0.006(3) 0.000(2)
C125 0.022(2) 0.023(2) 0.018(3) 0.0123(17) 0.007(2) 0.002(2)
C126 0.021(3) 0.035(4) 0.019(4) 0.011(2) 0.005(2) 0.003(3)
C127 0.0320(18) 0.038(3) 0.019(3) 0.005(2) 0.007(2) -0.0035(18)
C128 0.039(2) 0.026(4) 0.014(4) 0.002(3) 0.010(3) 0.000(2)
C129 0.042(2) 0.060(3) 0.024(2) 0.0065(17) -0.0005(16) -0.016(2)
B1 0.020(3) 0.025(3) 0.025(3) 0.0099(13) 0.0074(19) 0.0041(16)
C134 0.017(3) 0.022(2) 0.021(2) 0.0089(15) 0.011(2) 0.003(3)
C135 0.018(4) 0.021(3) 0.024(3) 0.007(2) 0.008(2) 0.004(3)
C136 0.020(4) 0.030(2) 0.026(3) 0.012(2) 0.007(2) 0.005(3)
C137 0.020(4) 0.033(2) 0.025(4) 0.009(2) 0.002(3) 0.000(3)
C138 0.019(4) 0.0280(19) 0.022(3) 0.0071(16) 0.012(2) 0.000(2)
C139 0.020(4) 0.021(2) 0.023(3) 0.0099(19) 0.012(2) 0.002(3)
C140 0.036(4) 0.032(2) 0.026(3) 0.0026(18) 0.011(3) 0.003(3)
F141 0.088(5) 0.031(3) 0.053(4) -0.002(3) 0.030(4) -0.018(3)
F142 0.043(3) 0.036(3) 0.044(4) -0.003(3) 0.007(2) 0.015(2)
F143 0.053(3) 0.040(3) 0.038(2) -0.006(2) -0.009(2) 0.009(3)
C144 0.048(5) 0.039(3) 0.043(5) 0.022(3) -0.003(3) 0.009(3)
F145 0.082(5) 0.064(5) 0.134(7) 0.045(4) -0.060(5) 0.007(4)
F146 0.297(13) 0.110(7) 0.068(5) 0.024(4) 0.014(6) 0.154(8)
F147 0.066(5) 0.153(9) 0.294(13) 0.194(9) 0.034(6) 0.026(5)
C148 0.020(3) 0.023(3) 0.021(3) 0.007(3) 0.011(2) 0.008(2)
C149 0.022(3) 0.033(4) 0.026(4) 0.012(3) 0.008(3) 0.007(3)
C150 0.031(2) 0.034(4) 0.035(4) 0.018(3) 0.008(2) 0.011(2)
C151 0.038(3) 0.056(5) 0.049(5) 0.030(2) 0.005(2) 0.018(3)
F152 0.048(3) 0.097(5) 0.072(5) 0.033(4) 0.014(3) 0.046(4)
F153 0.060(4) 0.088(4) 0.050(4) 0.011(3) -0.016(3) 0.027(3)
F154 0.051(4) 0.115(5) 0.135(7) 0.103(5) -0.007(4) 0.013(4)
C155 0.035(3) 0.027(4) 0.033(5) 0.017(3) 0.013(3) 0.012(3)
C156 0.028(2) 0.023(3) 0.033(4) 0.013(3) 0.015(2) 0.011(2)
C157 0.023(3) 0.021(4) 0.023(4) 0.008(3) 0.006(3) 0.004(3)
C158 0.032(3) 0.032(3) 0.058(4) 0.027(4) 0.020(2) 0.009(3)
F159 0.030(3) 0.057(4) 0.081(4) 0.045(3) 0.006(2) -0.008(3)
F160 0.043(4) 0.039(3) 0.147(7) 0.057(4) 0.028(4) 0.009(2)
F161 0.052(4) 0.098(5) 0.080(4) 0.028(4) 0.047(3) 0.006(4)
C162 0.019(2) 0.026(3) 0.022(4) 0.016(3) 0.005(2) 0.009(2)
C163 0.025(4) 0.029(3) 0.031(5) 0.014(3) 0.011(3) 0.011(3)
C164 0.028(4) 0.036(2) 0.036(4) 0.015(3) 0.015(3) 0.013(2)
C165 0.025(4) 0.042(2) 0.033(5) 0.015(4) 0.013(4) 0.008(3)
C166 0.023(3) 0.036(2) 0.028(4) 0.013(3) 0.010(3) 0.003(2)
C167 0.024(4) 0.029(3) 0.021(4) 0.009(3) 0.009(3) 0.002(2)
C168 0.033(3) 0.042(3) 0.058(4) 0.013(3) 0.023(4) -0.003(3)
F169 0.030(2) 0.054(4) 0.062(4) 0.001(3) 0.020(3) -0.009(2)
F170 0.050(4) 0.043(3) 0.103(4) -0.009(3) 0.047(4) -0.015(3)
F171 0.058(4) 0.064(4) 0.104(4) 0.057(4) 0.027(4) 0.002(4)
C172 0.037(4) 0.040(3) 0.073(6) 0.016(3) 0.032(3) 0.019(2)
F173 0.065(4) 0.053(4) 0.111(5) 0.036(4) 0.029(3) 0.036(3)
F174 0.073(5) 0.059(4) 0.088(5) 0.013(3) 0.060(4) 0.024(3)
F175 0.062(4) 0.044(3) 0.078(5) -0.007(3) 0.035(3) 0.007(3)
F176 0.059(4) 0.057(4) 0.055(3) 0.006(3) 0.012(3) -0.034(3)
C177 0.032(3) 0.043(5) 0.036(4) 0.020(2) 0.011(3) -0.0038(18)
F178 0.040(4) 0.095(5) 0.086(4) 0.071(4) 0.003(3) -0.013(3)
F179 0.038(3) 0.065(4) 0.092(5) 0.036(3) 0.036(3) 0.004(3)
C180 0.0276(19) 0.025(4) 0.019(4) 0.006(2) 0.009(2) 0.000(2)
C181 0.025(3) 0.024(4) 0.015(4) 0.003(3) 0.003(3) -0.002(3)
C182 0.027(3) 0.022(3) 0.017(3) 0.004(3) 0.003(3) -0.003(2)
C183 0.025(3) 0.019(4) 0.019(4) 0.003(3) 0.007(3) 0.000(3)
C184 0.0258(18) 0.030(4) 0.022(3) 0.010(3) 0.009(2) 0.005(2)
C185 0.031(2) 0.027(4) 0.019(4) 0.011(3) 0.008(3) 0.002(3)
C186 0.028(2) 0.043(3) 0.032(3) 0.018(2) 0.006(2) 0.004(4)
F187 0.026(2) 0.071(4) 0.055(3) 0.032(3) 0.015(3) 0.012(3)
F188 0.040(3) 0.086(4) 0.034(3) 0.001(3) -0.003(2) 0.009(3)
F189 0.034(3) 0.065(3) 0.091(5) 0.053(3) -0.004(3) 0.006(3)
B2 0.030(3) 0.022(4) 0.025(3) 0.0084(13) 0.0046(18) -0.0013(17)
C191 0.021(2) 0.025(4) 0.025(3) 0.011(3) 0.002(2) -0.009(2)
C192 0.022(4) 0.042(5) 0.029(4) 0.018(4) 0.001(3) -0.008(3)
C193 0.021(3) 0.051(5) 0.043(3) 0.029(4) 0.002(2) -0.006(3)
C194 0.022(4) 0.045(5) 0.050(4) 0.024(4) 0.007(3) -0.002(3)
C195 0.024(3) 0.026(4) 0.039(3) 0.013(3) 0.009(3) -0.007(3)
C196 0.030(4) 0.022(4) 0.027(3) 0.006(3) 0.005(3) -0.004(3)
C197 0.031(2) 0.044(3) 0.051(4) 0.017(3) 0.020(3) -0.003(3)
F198 0.044(3) 0.075(4) 0.048(3) 0.029(3) 0.027(3) 0.013(3)
F199 0.034(2) 0.106(5) 0.073(5) 0.041(4) 0.026(3) 0.018(3)
F200 0.094(5) 0.051(3) 0.080(5) -0.003(3) 0.057(4) -0.005(3)
C201 0.040(4) 0.072(5) 0.048(4) 0.034(4) -0.004(2) 0.005(3)
F202 0.083(5) 0.058(3) 0.082(5) 0.039(3) -0.016(4) 0.009(3)
F203 0.080(4) 0.066(4) 0.046(4) 0.024(3) -0.019(3) 0.001(3)
F204 0.074(4) 0.167(8) 0.066(5) 0.084(6) 0.012(3) 0.011(4)
C205 0.018(3) 0.023(3) 0.022(2) 0.0065(19) 0.007(3) 0.003(2)
C206 0.017(4) 0.025(4) 0.021(3) 0.007(3) 0.003(3) -0.001(2)
C207 0.017(4) 0.022(3) 0.026(2) 0.007(2) 0.005(2) 0.001(2)
C208 0.015(4) 0.022(4) 0.028(2) 0.002(3) 0.007(3) -0.001(3)
C209 0.025(4) 0.019(3) 0.0249(18) 0.0036(18) 0.006(2) 0.005(2)
C210 0.022(4) 0.024(4) 0.023(2) 0.004(2) 0.010(3) 0.003(2)
C211 0.038(4) 0.031(4) 0.026(2) 0.000(2) 0.005(3) 0.000(2)
F212 0.054(3) 0.078(5) 0.035(3) -0.018(3) 0.016(3) 0.007(3)
F213 0.076(4) 0.047(3) 0.034(3) -0.003(2) 0.003(3) -0.026(3)
F214 0.092(5) 0.046(3) 0.027(3) 0.003(3) -0.009(3) 0.013(3)
C215 0.020(4) 0.044(4) 0.031(3) 0.010(3) 0.0062(18) -0.013(2)
F216 0.041(3) 0.086(5) 0.050(3) 0.048(4) 0.003(2) -0.003(3)
F217 0.065(4) 0.106(4) 0.069(5) 0.050(4) 0.051(4) 0.038(4)
F218 0.123(6) 0.071(3) 0.046(4) 0.011(3) 0.017(4) -0.066(4)
C219 0.048(3) 0.020(3) 0.023(3) 0.0116(19) 0.011(3) -0.003(3)
C220 0.053(3) 0.025(4) 0.023(4) 0.005(3) 0.012(3) 0.003(3)
C221 0.082(2) 0.038(4) 0.044(4) -0.005(3) 0.024(3) 0.015(2)
C222 0.096(3) 0.029(5) 0.027(5) 0.001(3) 0.016(4) 0.009(4)
C223 0.089(3) 0.059(4) 0.036(3) -0.011(2) 0.014(3) -0.009(3)
C224 0.055(4) 0.035(5) 0.023(4) 0.008(2) 0.009(3) -0.009(3)
C225 0.097(3) 0.072(4) 0.049(3) -0.013(2) 0.002(3) -0.019(3)
C229 0.084(3) 0.065(3) 0.072(4) 0.004(3) 0.036(3) 0.025(2)
F2260 0.093(3) 0.073(4) 0.050(3) -0.014(2) -0.001(3) -0.023(3)
F2261 0.094(3) 0.074(4) 0.050(3) -0.014(2) -0.001(3) -0.021(3)
F2270 0.097(3) 0.071(4) 0.049(3) -0.015(2) 0.000(3) -0.022(3)
F2271 0.096(3) 0.073(4) 0.050(3) -0.013(2) 0.000(3) -0.022(3)
F2280 0.096(3) 0.073(4) 0.049(3) -0.013(2) -0.001(3) -0.020(3)
F2281 0.097(3) 0.072(4) 0.047(3) -0.015(2) -0.001(3) -0.021(3)
F1320 0.045(3) 0.059(3) 0.031(4) -0.005(2) -0.005(3) -0.021(3)
F1321 0.052(3) 0.072(4) 0.024(3) -0.005(2) -0.005(2) -0.018(3)
F1310 0.050(3) 0.074(4) 0.020(3) 0.008(2) -0.002(2) -0.022(3)
F1311 0.039(3) 0.069(3) 0.019(3) 0.013(2) -0.005(2) -0.023(3)
F1300 0.038(2) 0.051(4) 0.029(3) 0.013(3) -0.003(2) -0.020(3)
F1301 0.039(3) 0.052(4) 0.030(3) 0.011(2) -0.005(2) -0.017(3)
F2320 0.083(3) 0.066(3) 0.074(4) 0.004(3) 0.036(3) 0.028(3)
F2321 0.080(3) 0.067(4) 0.074(4) 0.004(3) 0.037(3) 0.028(3)
F2310 0.078(3) 0.067(4) 0.073(4) 0.004(3) 0.038(3) 0.026(3)
F2311 0.080(3) 0.067(4) 0.073(4) 0.004(3) 0.038(3) 0.026(3)
F2300 0.082(3) 0.066(4) 0.073(4) 0.004(3) 0.038(3) 0.025(3)
F2301 0.083(3) 0.066(4) 0.074(4) 0.004(3) 0.038(3) 0.026(3)

loop_
_atom_type_symbol
_atom_type_scat_dispersion_real
_atom_type_scat_dispersion_imag
_atom_type_scat_Cromer_Mann_a1
_atom_type_scat_Cromer_Mann_b1
_atom_type_scat_Cromer_Mann_a2
_atom_type_scat_Cromer_Mann_b2
_atom_type_scat_Cromer_Mann_a3
_atom_type_scat_Cromer_Mann_b3
_atom_type_scat_Cromer_Mann_a4
_atom_type_scat_Cromer_Mann_b4
_atom_type_scat_Cromer_Mann_c
_atom_type_scat_source
C 0.0033 0.0016 2.3100 20.8439 1.0200 10.2075 1.5886 0.5687 0.8650 51.6512 0.2156 'International Tables Vol C 4.2.6.8 and 6.1.1.4'
H 0.0000 0.0000 0.4930 10.5109 0.3229 26.1257 0.1402 3.1424 0.0408 57.7998 0.0030 'International Tables Vol C 4.2.6.8 and 6.1.1.4'
B 0.0013 0.0007 2.0545 23.2185 1.3326 1.0210 1.0979 60.3498 0.7068 0.1403 -0.1932 'International Tables Vol C 4.2.6.8 and 6.1.1.4'
F 0.0171 0.0103 3.5392 10.2825 2.6412 4.2944 1.5170 0.2615 1.0243 26.1476 0.2776 'International Tables Vol C 4.2.6.8 and 6.1.1.4'
P 0.1023 0.0942 6.4345 1.9067 4.1791 27.1570 1.7800 0.5260 1.4908 68.1645 1.1149 'International Tables Vol C 4.2.6.8 and 6.1.1.4'
Ir -1.4442 7.9887 27.3049 1.5928 16.7296 8.8655 15.6115 0.4179 5.8338 45.0011 11.4722 'International Tables Vol C 4.2.6.8 and 6.1.1.4'

loop_
_geom_angle_atom_site_label_1
_geom_angle_atom_site_label_2
_geom_angle_atom_site_label_3
_geom_angle
_geom_angle_publ_flag
P2 Ir1 C1 79.7(2) yes
P2 Ir1 P1 157.97(8) yes
C1 Ir1 P1 82.4(2) yes
P2 Ir1 P3 102.02(8) yes
C1 Ir1 P3 169.1(3) yes
P1 Ir1 P3 97.98(8) yes
Ir1 P2 C3 100.5(3) yes
Ir1 P2 C29 129.9(3) yes
C3 P2 C29 102.8(4) yes
Ir1 P2 C35 113.1(3) yes
C3 P2 C35 105.4(4) yes
C29 P2 C35 102.4(4) yes
P2 C3 C4 128.3(6) yes
P2 C3 C8 111.9(6) yes
C4 C3 C8 119.8(7) yes
C3 C4 C5 120.6(8) yes
C3 C4 H41 119.0 no
C5 C4 H41 120.4 no
C4 C5 C6 118.7(8) yes
C4 C5 H51 120.2 no
C6 C5 H51 121.1 no
C5 C6 C7 121.7(8) yes
C5 C6 H61 119.5 no
C7 C6 H61 118.8 no
C6 C7 C8 120.7(8) yes
C6 C7 H71 119.9 no
C8 C7 H71 119.4 no
C3 C8 C7 118.3(7) yes
C3 C8 C1 115.8(7) yes
C7 C8 C1 125.8(8) yes
C8 C1 Ir1 120.0(6) yes
C8 C1 C10 117.5(7) yes
Ir1 C1 C10 122.4(6) yes
C1 C10 C11 116.6(7) yes
C1 C10 C28 126.0(8) yes
C11 C10 C28 117.4(8) yes
C10 C11 P1 112.7(6) yes
C10 C11 C25 122.0(8) yes
P1 C11 C25 125.3(7) yes
C11 P1 Ir1 102.2(3) yes
C11 P1 C13 101.4(4) yes
Ir1 P1 C13 119.3(3) yes
C11 P1 C19 103.4(4) yes
Ir1 P1 C19 118.9(3) yes
C13 P1 C19 108.4(4) yes
P1 C13 C14 123.9(7) yes
P1 C13 C18 117.3(6) yes
C14 C13 C18 118.6(8) yes
C13 C14 C15 121.1(8) yes
C13 C14 H141 118.9 no
C15 C14 H141 120.0 no
C14 C15 C16 119.2(8) yes
C14 C15 H151 120.8 no
C16 C15 H151 120.0 no
C15 C16 C17 120.4(8) yes
C15 C16 H161 119.5 no
C17 C16 H161 120.1 no
C16 C17 C18 119.3(9) yes
C16 C17 H171 120.7 no
C18 C17 H171 120.0 no
C13 C18 C17 121.3(8) yes
C13 C18 H181 119.2 no
C17 C18 H181 119.6 no
P1 C19 C20 125.4(7) yes
P1 C19 C24 116.1(7) yes
C20 C19 C24 118.4(8) yes
C19 C20 C21 120.7(9) yes
C19 C20 H201 119.2 no
C21 C20 H201 120.0 no
C20 C21 C22 120.8(10) yes
C20 C21 H211 119.2 no
C22 C21 H211 120.0 no
C21 C22 C23 120.0(9) yes
C21 C22 H221 120.0 no
C23 C22 H221 120.1 no
C22 C23 C24 120.1(10) yes
C22 C23 H231 120.8 no
C24 C23 H231 119.0 no
C19 C24 C23 120.0(9) yes
C19 C24 H241 119.4 no
C23 C24 H241 120.6 no
C11 C25 C26 119.7(9) yes
C11 C25 H251 119.5 no
C26 C25 H251 120.8 no
C25 C26 C27 119.7(9) yes
C25 C26 H261 120.6 no
C27 C26 H261 119.6 no
C26 C27 C28 120.5(9) yes
C26 C27 H271 120.7 no
C28 C27 H271 118.8 no
C10 C28 C27 120.7(8) yes
C10 C28 H281 119.3 no
C27 C28 H281 120.0 no
P2 C29 C30 122.6(8) yes
P2 C29 C34 119.4(7) yes
C30 C29 C34 118.0(9) yes
C29 C30 C31 119.0(10) yes
C29 C30 H301 119.5 no
C31 C30 H301 121.5 no
C30 C31 C32 120.8(10) yes
C30 C31 H311 119.9 no
C32 C31 H311 119.3 no
C31 C32 C33 121.6(11) yes
C31 C32 H321 119.7 no
C33 C32 H321 118.7 no
C32 C33 C34 118.6(11) yes
C32 C33 H331 120.9 no
C34 C33 H331 120.5 no
C29 C34 C33 121.9(10) yes
C29 C34 H341 119.3 no
C33 C34 H341 118.7 no
P2 C35 C36 120.5(7) yes
P2 C35 C40 121.2(7) yes
C36 C35 C40 118.3(8) yes
C35 C36 C37 120.2(9) yes
C35 C36 H361 119.0 no
C37 C36 H361 120.8 no
C36 C37 C38 120.9(9) yes
C36 C37 H371 119.0 no
C38 C37 H371 120.1 no
C37 C38 C39 120.0(9) yes
C37 C38 H381 120.8 no
C39 C38 H381 119.2 no
C38 C39 C40 119.9(9) yes
C38 C39 H391 120.3 no
C40 C39 H391 119.8 no
C35 C40 C39 120.8(9) yes
C35 C40 H401 119.1 no
C39 C40 H401 120.1 no
Ir1 P3 C42 113.4(3) yes
Ir1 P3 C48 117.0(3) yes
C42 P3 C48 107.6(4) yes
Ir1 P3 C54 111.3(3) yes
C42 P3 C54 104.0(4) yes
C48 P3 C54 102.3(5) yes
P3 C42 C43 113.5(6) yes
P3 C42 C47 115.6(6) yes
C43 C42 C47 111.2(7) yes
P3 C42 H421 104.4 no
C43 C42 H421 105.5 no
C47 C42 H421 105.6 no
C42 C43 C44 111.3(8) yes
C42 C43 H431 109.4 no
C44 C43 H431 108.9 no
C42 C43 H432 109.6 no
C44 C43 H432 109.8 no
H431 C43 H432 107.9 no
C43 C44 C45 111.9(8) yes
C43 C44 H441 109.4 no
C45 C44 H441 108.7 no
C43 C44 H442 109.7 no
C45 C44 H442 109.5 no
H441 C44 H442 107.6 no
C44 C45 C46 111.9(8) yes
C44 C45 H451 107.7 no
C46 C45 H451 107.2 no
C44 C45 H452 111.0 no
C46 C45 H452 110.1 no
H451 C45 H452 108.7 no
C45 C46 C47 111.1(9) yes
C45 C46 H461 109.7 no
C47 C46 H461 109.8 no
C45 C46 H462 108.9 no
C47 C46 H462 108.7 no
H461 C46 H462 108.7 no
C42 C47 C46 112.2(7) yes
C42 C47 H472 110.3 no
C46 C47 H472 110.0 no
C42 C47 H471 108.9 no
C46 C47 H471 107.4 no
H472 C47 H471 107.8 no
P3 C48 C49 116.6(7) yes
P3 C48 C52 114.0(7) yes
C49 C48 C52 109.6(9) yes
P3 C48 H481 105.2 no
C49 C48 H481 105.7 no
C52 C48 H481 104.5 no
C48 C49 C50 110.1(10) yes
C48 C49 H491 109.4 no
C50 C49 H491 111.0 no
C48 C49 H492 109.1 no
C50 C49 H492 109.9 no
H491 C49 H492 107.2 no
C49 C50 C51 113.1(12) yes
C49 C50 H501 108.3 no
C51 C50 H501 111.9 no
C49 C50 H502 107.2 no
C51 C50 H502 109.2 no
H501 C50 H502 106.8 no
C50 C51 C53 111.6(11) yes
C50 C51 H511 109.3 no
C53 C51 H511 110.5 no
C50 C51 H512 108.6 no
C53 C51 H512 108.4 no
H511 C51 H512 108.3 no
C48 C52 C53 111.3(11) yes
C48 C52 H522 109.1 no
C53 C52 H522 108.9 no
C48 C52 H521 110.1 no
C53 C52 H521 110.7 no
H522 C52 H521 106.7 no
C51 C53 C52 110.1(10) yes
C51 C53 H532 110.1 no
C52 C53 H532 110.2 no
C51 C53 H531 110.3 no
C52 C53 H531 109.6 no
H532 C53 H531 106.5 no
P3 C54 C55 109.8(6) yes
P3 C54 C59 116.5(7) yes
C55 C54 C59 109.6(9) yes
P3 C54 H541 107.7 no
C55 C54 H541 106.6 no
C59 C54 H541 106.2 no
C54 C55 C56 112.2(8) yes
C54 C55 H551 108.8 no
C56 C55 H551 109.6 no
C54 C55 H552 108.7 no
C56 C55 H552 109.3 no
H551 C55 H552 108.2 no
C55 C56 C57 111.3(10) yes
C55 C56 H561 109.5 no
C57 C56 H561 109.3 no
C55 C56 H562 110.1 no
C57 C56 H562 108.9 no
H561 C56 H562 107.7 no
C56 C57 C58 111.9(10) yes
C56 C57 H572 108.9 no
C58 C57 H572 108.9 no
C56 C57 H571 107.9 no
C58 C57 H571 109.9 no
H572 C57 H571 109.3 no
C57 C58 C59 109.1(9) yes
C57 C58 H582 109.9 no
C59 C58 H582 108.9 no
C57 C58 H581 109.7 no
C59 C58 H581 110.7 no
H582 C58 H581 108.6 no
C58 C59 C54 112.8(9) yes
C58 C59 H592 109.8 no
C54 C59 H592 108.3 no
C58 C59 H591 110.2 no
C54 C59 H591 108.4 no
H592 C59 H591 107.2 no
P5 Ir2 C2 80.2(3) yes
P5 Ir2 P4 158.23(9) yes
C2 Ir2 P4 78.6(3) yes
P5 Ir2 P6 100.99(8) yes
C2 Ir2 P6 178.6(3) yes
P4 Ir2 P6 100.11(8) yes
Ir2 P5 C62 100.7(3) yes
Ir2 P5 C88 125.1(3) yes
C62 P5 C88 102.3(4) yes
Ir2 P5 C94 117.7(3) yes
C62 P5 C94 101.5(4) yes
C88 P5 C94 105.5(4) yes
P5 C62 C63 111.6(6) yes
P5 C62 C87 126.6(8) yes
C63 C62 C87 121.8(9) yes
C62 C63 C2 116.4(8) yes
C62 C63 C84 117.9(9) yes
C2 C63 C84 125.3(9) yes
C63 C2 Ir2 120.9(7) yes
C63 C2 C65 117.7(8) yes
Ir2 C2 C65 121.4(7) yes
C2 C65 C66 123.8(9) yes
C2 C65 C70 116.4(8) yes
C66 C65 C70 119.7(9) yes
C65 C66 C67 118.8(10) yes
C65 C66 H661 120.1 no
C67 C66 H661 121.0 no
C66 C67 C68 120.2(9) yes
C66 C67 H671 119.5 no
C68 C67 H671 120.4 no
C67 C68 C69 120.2(9) yes
C67 C68 H681 120.0 no
C69 C68 H681 119.7 no
C68 C69 C70 118.3(9) yes
C68 C69 H691 120.9 no
C70 C69 H691 120.8 no
C65 C70 C69 122.3(9) yes
C65 C70 P4 111.0(7) yes
C69 C70 P4 126.6(8) yes
C70 P4 Ir2 101.3(3) yes
C70 P4 C72 104.9(4) yes
Ir2 P4 C72 129.2(3) yes
C70 P4 C78 103.3(4) yes
Ir2 P4 C78 112.2(3) yes
C72 P4 C78 103.1(4) yes
P4 C72 C73 119.4(7) yes
P4 C72 C77 121.8(7) yes
C73 C72 C77 118.8(8) yes
C72 C73 C74 120.1(9) yes
C72 C73 H731 120.5 no
C74 C73 H731 119.4 no
C73 C74 C75 120.3(9) yes
C73 C74 H741 120.3 no
C75 C74 H741 119.4 no
C74 C75 C76 120.8(9) yes
C74 C75 H751 118.3 no
C76 C75 H751 120.9 no
C75 C76 C77 119.7(9) yes
C75 C76 H761 120.6 no
C77 C76 H761 119.7 no
C72 C77 C76 120.3(9) yes
C72 C77 H771 119.3 no
C76 C77 H771 120.4 no
P4 C78 C79 120.0(8) yes
P4 C78 C83 121.3(8) yes
C79 C78 C83 118.6(10) yes
C78 C79 C80 118.9(10) yes
C78 C79 H791 121.3 no
C80 C79 H791 119.8 no
C79 C80 C81 120.3(11) yes
C79 C80 H801 120.0 no
C81 C80 H801 119.6 no
C80 C81 C82 119.8(11) yes
C80 C81 H811 120.3 no
C82 C81 H811 119.9 no
C81 C82 C83 117.4(12) yes
C81 C82 H821 121.1 no
C83 C82 H821 121.5 no
C78 C83 C82 124.5(12) yes
C78 C83 H831 117.9 no
C82 C83 H831 117.5 no
C63 C84 C85 120.0(10) yes
C63 C84 H841 119.9 no
C85 C84 H841 120.1 no
C84 C85 C86 121.1(9) yes
C84 C85 H851 119.2 no
C86 C85 H851 119.7 no
C85 C86 C87 120.2(9) yes
C85 C86 H861 120.4 no
C87 C86 H861 119.4 no
C62 C87 C86 119.0(10) yes
C62 C87 H871 119.9 no
C86 C87 H871 121.2 no
P5 C88 C89 123.9(7) yes
P5 C88 C93 115.9(7) yes
C89 C88 C93 120.2(9) yes
C88 C89 C90 119.7(10) yes
C88 C89 H891 119.7 no
C90 C89 H891 120.6 no
C89 C90 C91 121.6(11) yes
C89 C90 H901 119.1 no
C91 C90 H901 119.2 no
C90 C91 C92 120.6(10) yes
C90 C91 H911 118.3 no
C92 C91 H911 121.2 no
C91 C92 C93 119.8(10) yes
C91 C92 H921 119.9 no
C93 C92 H921 120.2 no
C92 C93 C88 118.0(10) yes
C92 C93 H931 122.6 no
C88 C93 H931 119.4 no
P5 C94 C95 120.6(7) yes
P5 C94 C99 120.4(7) yes
C95 C94 C99 118.9(9) yes
C94 C95 C96 120.3(9) yes
C94 C95 H951 120.0 no
C96 C95 H951 119.6 no
C95 C96 C97 120.5(10) yes
C95 C96 H961 119.3 no
C97 C96 H961 120.2 no
C96 C97 C98 118.5(10) yes
C96 C97 H971 121.1 no
C98 C97 H971 120.4 no
C97 C98 C99 121.2(10) yes
C97 C98 H981 119.6 no
C99 C98 H981 119.2 no
C94 C99 C98 120.5(10) yes
C94 C99 H991 119.7 no
C98 C99 H991 119.8 no
Ir2 P6 C101 113.1(3) yes
Ir2 P6 C107 113.9(3) yes
C101 P6 C107 104.3(4) yes
Ir2 P6 C113 116.0(3) yes
C101 P6 C113 108.6(4) yes
C107 P6 C113 99.5(5) yes
P6 C101 C102 115.3(7) yes
P6 C101 C106 113.7(6) yes
C102 C101 C106 112.8(8) yes
P6 C101 H1011 103.9 no
C102 C101 H1011 105.8 no
C106 C101 H1011 103.9 no
C101 C102 C103 111.4(10) yes
C101 C102 H1021 109.8 no
C103 C102 H1021 109.0 no
C101 C102 H1022 109.3 no
C103 C102 H1022 110.2 no
H1021 C102 H1022 107.1 no
C102 C103 C104 111.6(10) yes
C102 C103 H1032 109.6 no
C104 C103 H1032 109.8 no
C102 C103 H1031 109.0 no
C104 C103 H1031 109.0 no
H1032 C103 H1031 107.7 no
C103 C104 C105 112.6(10) yes
C103 C104 H1042 109.3 no
C105 C104 H1042 107.6 no
C103 C104 H1041 111.3 no
C105 C104 H1041 107.7 no
H1042 C104 H1041 108.2 no
C104 C105 C106 112.1(10) yes
C104 C105 H1052 110.1 no
C106 C105 H1052 109.5 no
C104 C105 H1051 108.8 no
C106 C105 H1051 108.7 no
H1052 C105 H1051 107.4 no
C105 C106 C101 110.6(9) yes
C105 C106 H1062 108.7 no
C101 C106 H1062 109.5 no
C105 C106 H1061 110.1 no
C101 C106 H1061 110.9 no
H1062 C106 H1061 107.0 no
P6 C107 C108 110.7(7) yes
P6 C107 C112 116.7(7) yes
C108 C107 C112 111.1(9) yes
P6 C107 H1071 105.4 no
C108 C107 H1071 106.3 no
C112 C107 H1071 105.8 no
C107 C108 C109 112.3(9) yes
C107 C108 H1082 109.1 no
C109 C108 H1082 110.7 no
C107 C108 H1081 108.8 no
C109 C108 H1081 109.3 no
H1082 C108 H1081 106.5 no
C108 C109 C110 112.2(9) yes
C108 C109 H1092 108.9 no
C110 C109 H1092 108.1 no
C108 C109 H1091 110.6 no
C110 C109 H1091 109.2 no
H1092 C109 H1091 107.8 no
C109 C110 C111 112.0(10) yes
C109 C110 H1102 109.8 no
C111 C110 H1102 109.6 no
C109 C110 H1101 108.7 no
C111 C110 H1101 109.1 no
H1102 C110 H1101 107.4 no
C110 C111 C112 112.0(10) yes
C110 C111 H1112 108.4 no
C112 C111 H1112 107.6 no
C110 C111 H1111 111.1 no
C112 C111 H1111 110.5 no
H1112 C111 H1111 107.1 no
C111 C112 C107 109.7(9) yes
C111 C112 H1121 111.3 no
C107 C112 H1121 110.3 no
C111 C112 H1122 108.5 no
C107 C112 H1122 108.9 no
H1121 C112 H1122 108.1 no
P6 C113 C114 111.6(7) yes
P6 C113 C118 118.1(7) yes
C114 C113 C118 109.6(8) yes
P6 C113 H1131 106.1 no
C114 C113 H1131 105.4 no
C118 C113 H1131 105.0 no
C113 C114 C115 111.6(9) yes
C113 C114 H1142 108.2 no
C115 C114 H1142 109.1 no
C113 C114 H1141 110.2 no
C115 C114 H1141 110.8 no
H1142 C114 H1141 106.8 no
C114 C115 C116 111.9(10) yes
C114 C115 H1152 110.3 no
C116 C115 H1152 111.0 no
C114 C115 H1151 108.1 no
C116 C115 H1151 108.0 no
H1152 C115 H1151 107.5 no
C115 C116 C117 110.9(10) yes
C115 C116 H1162 111.0 no
C117 C116 H1162 110.7 no
C115 C116 H1161 108.5 no
C117 C116 H1161 107.9 no
H1162 C116 H1161 107.6 no
C116 C117 C118 112.8(10) yes
C116 C117 H1171 109.6 no
C118 C117 H1171 109.5 no
C116 C117 H1172 108.2 no
C118 C117 H1172 109.2 no
H1171 C117 H1172 107.4 no
C113 C118 C117 114.0(10) yes
C113 C118 H1181 109.1 no
C117 C118 H1181 109.8 no
C113 C118 H1182 107.4 no
C117 C118 H1182 107.2 no
H1181 C118 H1182 109.2 no
F119 C120 F121 107.5(9) yes
F119 C120 F122 103.0(9) yes
F121 C120 F122 106.8(9) yes
F119 C120 C123 110.8(8) yes
F121 C120 C123 114.3(8) yes
F122 C120 C123 113.8(8) yes
C120 C123 C124 119.8(8) yes
C120 C123 C128 119.5(8) yes
C124 C123 C128 120.8(8) yes
C123 C124 C125 122.3(8) yes
C123 C124 H1241 118.7 no
C125 C124 H1241 119.0 no
C124 C125 C126 115.4(8) yes
C124 C125 B1 122.8(7) yes
C126 C125 B1 121.8(7) yes
C125 C126 C127 122.1(8) yes
C125 C126 H1261 119.2 no
C127 C126 H1261 118.6 no
C126 C127 C128 120.3(8) yes
C126 C127 C129 118.5(8) yes
C128 C127 C129 121.2(8) yes
C123 C128 C127 119.0(8) yes
C123 C128 H1281 120.2 no
C127 C128 H1281 120.8 no
C127 C129 F1320 112.1(6) yes
C127 C129 F1321 113.5(6) yes
F1320 C129 F1321 33.3(6) yes
C127 C129 F1310 114.9(6) yes
F1320 C129 F1310 105.3(5) yes
F1321 C129 F1310 75.2(6) yes
C127 C129 F1311 110.4(6) yes
F1320 C129 F1311 129.8(6) yes
F1321 C129 F1311 104.1(5) yes
F1310 C129 F1311 30.3(6) yes
C127 C129 F1300 113.4(6) yes
F1320 C129 F1300 101.8(5) yes
F1321 C129 F1300 125.1(6) yes
F1310 C129 F1300 108.3(5) yes
F1311 C129 F1300 84.4(6) yes
C127 C129 F1301 113.9(6) yes
F1320 C129 F1301 81.8(6) yes
F1321 C129 F1301 109.9(6) yes
F1310 C129 F1301 122.9(6) yes
F1311 C129 F1301 104.1(5) yes
F1300 C129 F1301 21.9(7) yes
C125 B1 C134 113.6(7) yes
C125 B1 C148 105.1(7) yes
C134 B1 C148 113.8(7) yes
C125 B1 C162 111.3(7) yes
C134 B1 C162 102.7(7) yes
C148 B1 C162 110.5(7) yes
B1 C134 C135 122.2(7) yes
B1 C134 C139 121.7(7) yes
C135 C134 C139 115.8(8) yes
C134 C135 C136 122.0(8) yes
C134 C135 H1351 119.0 no
C136 C135 H1351 118.9 no
C135 C136 C137 120.4(8) yes
C135 C136 C144 120.4(8) yes
C137 C136 C144 119.2(8) yes
C136 C137 C138 118.4(8) yes
C136 C137 H1371 120.2 no
C138 C137 H1371 121.4 no
C137 C138 C139 120.4(8) yes
C137 C138 C140 120.4(8) yes
C139 C138 C140 119.1(8) yes
C138 C139 C134 123.0(8) yes
C138 C139 H1391 119.2 no
C134 C139 H1391 117.9 no
C138 C140 F141 113.9(8) yes
C138 C140 F142 111.8(8) yes
F141 C140 F142 107.0(8) yes
C138 C140 F143 112.5(8) yes
F141 C140 F143 106.1(8) yes
F142 C140 F143 104.9(7) yes
C136 C144 F145 115.5(9) yes
C136 C144 F146 113.5(9) yes
F145 C144 F146 103.2(11) yes
C136 C144 F147 113.8(10) yes
F145 C144 F147 109.2(11) yes
F146 C144 F147 100.1(12) yes
B1 C148 C149 123.2(8) yes
B1 C148 C157 122.0(7) yes
C149 C148 C157 114.8(8) yes
C148 C149 C150 122.5(8) yes
C148 C149 H1491 118.8 no
C150 C149 H1491 118.8 no
C149 C150 C151 118.9(9) yes
C149 C150 C155 121.7(9) yes
C151 C150 C155 119.3(9) yes
C150 C151 F152 113.9(9) yes
C150 C151 F153 112.2(9) yes
F152 C151 F153 104.4(9) yes
C150 C151 F154 113.6(9) yes
F152 C151 F154 105.3(9) yes
F153 C151 F154 106.7(10) yes
C150 C155 C156 118.6(8) yes
C150 C155 H1551 121.0 no
C156 C155 H1551 120.4 no
C155 C156 C157 119.3(8) yes
C155 C156 C158 119.6(8) yes
C157 C156 C158 121.1(8) yes
C148 C157 C156 123.2(8) yes
C148 C157 H1571 118.2 no
C156 C157 H1571 118.6 no
C156 C158 F159 113.8(8) yes
C156 C158 F160 112.6(8) yes
F159 C158 F160 108.3(9) yes
C156 C158 F161 111.1(9) yes
F159 C158 F161 105.2(8) yes
F160 C158 F161 105.2(8) yes
B1 C162 C163 119.6(7) yes
B1 C162 C167 124.6(7) yes
C163 C162 C167 115.5(8) yes
C162 C163 C164 123.0(8) yes
C162 C163 H1631 118.5 no
C164 C163 H1631 118.6 no
C163 C164 C165 120.8(9) yes
C163 C164 C172 119.4(9) yes
C165 C164 C172 119.7(8) yes
C164 C165 C166 117.3(8) yes
C164 C165 H1651 121.3 no
C166 C165 H1651 121.4 no
C165 C166 C167 120.9(8) yes
C165 C166 C168 119.2(8) yes
C167 C166 C168 119.8(9) yes
C162 C167 C166 122.5(8) yes
C162 C167 H1671 118.7 no
C166 C167 H1671 118.8 no
C166 C168 F169 112.3(9) yes
C166 C168 F170 112.9(8) yes
F169 C168 F170 107.8(9) yes
C166 C168 F171 111.0(9) yes
F169 C168 F171 106.2(8) yes
F170 C168 F171 106.2(10) yes
C164 C172 F173 110.2(10) yes
C164 C172 F174 111.9(9) yes
F173 C172 F174 107.7(8) yes
C164 C172 F175 113.4(8) yes
F173 C172 F175 106.7(9) yes
F174 C172 F175 106.6(10) yes
F176 C177 F178 106.5(9) yes
F176 C177 F179 104.1(8) yes
F178 C177 F179 107.7(8) yes
F176 C177 C180 112.4(8) yes
F178 C177 C180 113.4(8) yes
F179 C177 C180 112.1(8) yes
C177 C180 C181 119.0(8) yes
C177 C180 C185 120.0(8) yes
C181 C180 C185 121.0(8) yes
C180 C181 C182 122.2(8) yes
C180 C181 H1811 118.9 no
C182 C181 H1811 118.9 no
C181 C182 C183 116.4(8) yes
C181 C182 B2 121.4(8) yes
C183 C182 B2 121.6(8) yes
C182 C183 C184 120.7(8) yes
C182 C183 H1831 119.4 no
C184 C183 H1831 119.9 no
C183 C184 C185 122.6(8) yes
C183 C184 C186 118.3(8) yes
C185 C184 C186 119.1(8) yes
C184 C185 C180 116.9(8) yes
C184 C185 H1851 121.4 no
C180 C185 H1851 121.7 no
C184 C186 F187 113.6(8) yes
C184 C186 F188 109.9(8) yes
F187 C186 F188 103.9(8) yes
C184 C186 F189 113.9(8) yes
F187 C186 F189 110.4(8) yes
F188 C186 F189 104.2(8) yes
C182 B2 C191 111.9(8) yes
C182 B2 C205 113.0(7) yes
C191 B2 C205 104.9(7) yes
C182 B2 C219 102.9(7) yes
C191 B2 C219 112.6(8) yes
C205 B2 C219 111.8(7) yes
B2 C191 C192 122.4(8) yes
B2 C191 C196 122.7(8) yes
C192 C191 C196 114.6(8) yes
C191 C192 C193 121.6(9) yes
C191 C192 H1921 118.6 no
C193 C192 H1921 119.8 no
C192 C193 C194 120.0(9) yes
C192 C193 C201 118.2(9) yes
C194 C193 C201 121.8(10) yes
C193 C194 C195 119.8(9) yes
C193 C194 H1941 120.2 no
C195 C194 H1941 120.0 no
C194 C195 C196 120.7(9) yes
C194 C195 C197 119.6(9) yes
C196 C195 C197 119.7(9) yes
C191 C196 C195 123.2(9) yes
C191 C196 H1961 118.1 no
C195 C196 H1961 118.7 no
C195 C197 F198 112.4(9) yes
C195 C197 F199 112.7(9) yes
F198 C197 F199 106.9(8) yes
C195 C197 F200 112.2(8) yes
F198 C197 F200 107.3(9) yes
F199 C197 F200 104.9(9) yes
C193 C201 F202 111.2(11) yes
C193 C201 F203 111.7(10) yes
F202 C201 F203 105.7(9) yes
C193 C201 F204 113.2(9) yes
F202 C201 F204 104.2(10) yes
F203 C201 F204 110.4(11) yes
B2 C205 C206 122.8(8) yes
B2 C205 C210 121.1(7) yes
C206 C205 C210 116.0(8) yes
C205 C206 C207 122.2(8) yes
C205 C206 H2061 119.0 no
C207 C206 H2061 118.8 no
C206 C207 C208 120.9(8) yes
C206 C207 C215 119.3(8) yes
C208 C207 C215 119.8(7) yes
C207 C208 C209 117.1(8) yes
C207 C208 H2081 121.9 no
C209 C208 H2081 121.0 no
C208 C209 C210 121.3(8) yes
C208 C209 C211 119.4(8) yes
C210 C209 C211 119.3(8) yes
C205 C210 C209 122.4(8) yes
C205 C210 H2101 119.1 no
C209 C210 H2101 118.5 no
C209 C211 F212 110.8(8) yes
C209 C211 F213 114.3(8) yes
F212 C211 F213 105.7(8) yes
C209 C211 F214 113.2(8) yes
F212 C211 F214 104.3(8) yes
F213 C211 F214 107.8(8) yes
C207 C215 F216 113.3(7) yes
C207 C215 F217 110.3(8) yes
F216 C215 F217 103.4(8) yes
C207 C215 F218 114.1(8) yes
F216 C215 F218 110.4(9) yes
F217 C215 F218 104.3(8) yes
B2 C219 C220 119.7(8) yes
B2 C219 C224 123.8(9) yes
C220 C219 C224 116.0(9) yes
C219 C220 C221 121.9(10) yes
C219 C220 H2201 118.4 no
C221 C220 H2201 119.7 no
C220 C221 C222 119.6(12) yes
C220 C221 C229 118.8(10) yes
C222 C221 C229 121.6(10) yes
C221 C222 C223 118.3(10) yes
C221 C222 H2221 120.1 no
C223 C222 H2221 121.6 no
C222 C223 C224 122.1(12) yes
C222 C223 C225 118.7(10) yes
C224 C223 C225 119.1(12) yes
C219 C224 C223 122.0(11) yes
C219 C224 H2241 118.1 no
C223 C224 H2241 119.9 no
C223 C225 F2260 114.4(7) yes
C223 C225 F2261 113.0(8) yes
F2260 C225 F2261 56.0(7) yes
C223 C225 F2270 111.2(8) yes
F2260 C225 F2270 100.9(6) yes
F2261 C225 F2270 135.5(6) yes
C223 C225 F2271 115.3(8) yes
F2260 C225 F2271 50.7(7) yes
F2261 C225 F2271 102.9(6) yes
F2270 C225 F2271 52.4(7) yes
C223 C225 F2280 115.9(8) yes
F2260 C225 F2280 109.5(6) yes
F2261 C225 F2280 60.6(7) yes
F2270 C225 F2280 103.3(6) yes
F2271 C225 F2280 128.6(6) yes
C223 C225 F2281 114.7(8) yes
F2260 C225 F2281 130.7(6) yes
F2261 C225 F2281 99.6(6) yes
F2270 C225 F2281 65.2(7) yes
F2271 C225 F2281 109.6(6) yes
F2280 C225 F2281 41.4(7) yes
C221 C229 F2320 112.9(7) yes
C221 C229 F2321 115.0(7) yes
F2320 C229 F2321 41.1(6) yes
C221 C229 F2310 118.3(7) yes
F2320 C229 F2310 105.7(6) yes
F2321 C229 F2310 69.4(7) yes
C221 C229 F2311 115.3(7) yes
F2320 C229 F2311 128.4(6) yes
F2321 C229 F2311 100.3(5) yes
F2310 C229 F2311 32.9(7) yes
C221 C229 F2300 112.5(7) yes
F2320 C229 F2300 101.6(5) yes
F2321 C229 F2300 128.5(6) yes
F2310 C229 F2300 104.1(6) yes
F2311 C229 F2300 76.0(7) yes
C221 C229 F2301 115.0(7) yes
F2320 C229 F2301 71.2(7) yes
F2321 C229 F2301 106.5(6) yes
F2310 C229 F2301 122.3(6) yes
F2311 C229 F2301 103.2(5) yes
F2300 C229 F2301 32.2(6) yes
C225 F2260 F2261 62.1(4) yes
C225 F2260 F2271 64.6(4) yes
F2261 F2260 F2271 121.2(5) yes
C225 F2261 F2260 61.9(4) yes
C225 F2261 F2280 59.6(4) yes
F2260 F2261 F2280 113.8(5) yes
C225 F2270 F2271 63.7(3) yes
C225 F2270 F2281 57.4(4) yes
F2271 F2270 F2281 112.5(5) yes
C225 F2271 F2270 63.9(3) yes
C225 F2271 F2260 64.7(4) yes
F2270 F2271 F2260 125.2(5) yes
F2261 F2280 C225 59.8(4) yes
F2261 F2280 F2281 125.0(5) yes
C225 F2280 F2281 69.3(4) yes
F2270 F2281 C225 57.4(4) yes
F2270 F2281 F2280 121.6(5) yes
C225 F2281 F2280 69.3(4) yes
C129 F1320 F1321 73.3(3) yes
C129 F1320 F1301 49.1(3) yes
F1321 F1320 F1301 115.1(5) yes
C129 F1321 F1320 73.5(3) yes
C129 F1321 F1310 52.4(3) yes
F1320 F1321 F1310 120.6(5) yes
C129 F1310 F1321 52.4(3) yes
C129 F1301 F1320 49.1(3) yes
C229 F2320 F2321 69.4(3) yes
C229 F2320 F2301 54.4(3) yes
F2321 F2320 F2301 116.1(5) yes
C229 F2321 F2320 69.5(3) yes
C229 F2321 F2310 55.3(3) yes
F2320 F2321 F2310 118.1(5) yes
F2321 F2310 C229 55.3(3) yes
F2321 F2310 F2311 125.0(5) yes
C229 F2310 F2311 73.6(4) yes
C229 F2311 F2310 73.4(3) yes
C229 F2311 F2300 52.0(3) yes
F2310 F2311 F2300 117.6(6) yes
C229 F2300 F2311 52.0(3) yes
C229 F2300 F2301 73.8(3) yes
F2311 F2300 F2301 117.4(6) yes
F2320 F2301 C229 54.4(3) yes
F2320 F2301 F2300 124.9(5) yes
C229 F2301 F2300 74.0(3) yes

loop_
_geom_bond_atom_site_label_1
_geom_bond_atom_site_label_2
_geom_bond_distance
_geom_bond_publ_flag
Ir1 P2 2.317(2) yes
Ir1 C1 1.953(8) yes
Ir1 P1 2.269(2) yes
Ir1 P3 2.423(2) yes
P2 C3 1.815(8) yes
P2 C29 1.825(9) yes
P2 C35 1.815(9) yes
C3 C4 1.381(11) yes
C3 C8 1.408(11) yes
C4 C5 1.389(12) yes
C4 H41 0.944 no
C5 C6 1.369(13) yes
C5 H51 0.947 no
C6 C7 1.363(12) yes
C6 H61 0.948 no
C7 C8 1.386(11) yes
C7 H71 0.936 no
C8 C1 1.471(11) yes
C1 C10 1.482(11) yes
C10 C11 1.401(11) yes
C10 C28 1.404(12) yes
C11 P1 1.823(9) yes
C11 C25 1.377(12) yes
P1 C13 1.822(9) yes
P1 C19 1.813(9) yes
C13 C14 1.380(11) yes
C13 C18 1.388(12) yes
C14 C15 1.395(13) yes
C14 H141 0.954 no
C15 C16 1.384(14) yes
C15 H151 0.938 no
C16 C17 1.388(13) yes
C16 H161 0.954 no
C17 C18 1.383(12) yes
C17 H171 0.937 no
C18 H181 0.955 no
C19 C20 1.388(12) yes
C19 C24 1.407(13) yes
C20 C21 1.370(13) yes
C20 H201 0.934 no
C21 C22 1.375(15) yes
C21 H211 0.948 no
C22 C23 1.372(15) yes
C22 H221 0.945 no
C23 C24 1.392(13) yes
C23 H231 0.950 no
C24 H241 0.956 no
C25 C26 1.378(13) yes
C25 H251 0.946 no
C26 C27 1.396(14) yes
C26 H261 0.945 no
C27 C28 1.375(13) yes
C27 H271 0.960 no
C28 H281 0.953 no
C29 C30 1.369(12) yes
C29 C34 1.415(13) yes
C30 C31 1.407(15) yes
C30 H301 0.955 no
C31 C32 1.364(18) yes
C31 H311 0.934 no
C32 C33 1.340(16) yes
C32 H321 0.952 no
C33 C34 1.378(13) yes
C33 H331 0.957 no
C34 H341 0.951 no
C35 C36 1.399(12) yes
C35 C40 1.398(12) yes
C36 C37 1.362(13) yes
C36 H361 0.944 no
C37 C38 1.385(14) yes
C37 H371 0.942 no
C38 C39 1.367(14) yes
C38 H381 0.947 no
C39 C40 1.381(13) yes
C39 H391 0.955 no
C40 H401 0.948 no
P3 C42 1.860(9) yes
P3 C48 1.862(9) yes
P3 C54 1.838(9) yes
C42 C43 1.543(12) yes
C42 C47 1.512(12) yes
C42 H421 0.992 no
C43 C44 1.509(14) yes
C43 H431 0.974 no
C43 H432 0.976 no
C44 C45 1.502(15) yes
C44 H441 0.976 no
C44 H442 0.971 no
C45 C46 1.515(15) yes
C45 H451 0.986 no
C45 H452 0.984 no
C46 C47 1.505(13) yes
C46 H461 0.976 no
C46 H462 0.976 no
C47 H472 0.981 no
C47 H471 0.978 no
C48 C49 1.543(14) yes
C48 C52 1.541(16) yes
C48 H481 0.998 no
C49 C50 1.543(16) yes
C49 H491 0.988 no
C49 H492 0.979 no
C50 C51 1.50(2) yes
C50 H501 0.993 no
C50 H502 0.986 no
C51 C53 1.55(2) yes
C51 H511 0.966 no
C51 H512 1.000 no
C52 C53 1.527(15) yes
C52 H522 0.983 no
C52 H521 0.987 no
C53 H532 0.979 no
C53 H531 1.000 no
C54 C55 1.539(13) yes
C54 C59 1.457(14) yes
C54 H541 0.994 no
C55 C56 1.494(14) yes
C55 H551 0.981 no
C55 H552 0.976 no
C56 C57 1.462(17) yes
C56 H561 0.978 no
C56 H562 1.007 no
C57 C58 1.562(15) yes
C57 H572 0.979 no
C57 H571 0.971 no
C58 C59 1.522(13) yes
C58 H582 0.982 no
C58 H581 0.979 no
C59 H592 1.011 no
C59 H591 0.979 no
Ir2 P5 2.297(2) yes
Ir2 C2 1.959(9) yes
Ir2 P4 2.311(2) yes
Ir2 P6 2.420(2) yes
P5 C62 1.820(9) yes
P5 C88 1.835(9) yes
P5 C94 1.838(9) yes
C62 C63 1.399(13) yes
C62 C87 1.384(12) yes
C63 C2 1.478(13) yes
C63 C84 1.403(13) yes
C2 C65 1.475(13) yes
C65 C66 1.393(13) yes
C65 C70 1.380(13) yes
C66 C67 1.389(14) yes
C66 H661 0.957 no
C67 C68 1.408(15) yes
C67 H671 0.959 no
C68 C69 1.387(14) yes
C68 H681 0.954 no
C69 C70 1.373(13) yes
C69 H691 0.964 no
C70 P4 1.831(9) yes
P4 C72 1.822(9) yes
P4 C78 1.848(10) yes
C72 C73 1.395(13) yes
C72 C77 1.396(13) yes
C73 C74 1.381(13) yes
C73 H731 0.946 no
C74 C75 1.371(14) yes
C74 H741 0.944 no
C75 C76 1.371(14) yes
C75 H751 0.949 no
C76 C77 1.391(13) yes
C76 H761 0.955 no
C77 H771 0.952 no
C78 C79 1.402(13) yes
C78 C83 1.351(14) yes
C79 C80 1.396(15) yes
C79 H791 0.955 no
C80 C81 1.379(17) yes
C80 H801 0.946 no
C81 C82 1.415(18) yes
C81 H811 0.943 no
C82 C83 1.347(16) yes
C82 H821 0.940 no
C83 H831 0.944 no
C84 C85 1.377(14) yes
C84 H841 0.950 no
C85 C86 1.379(15) yes
C85 H851 0.945 no
C86 C87 1.382(14) yes
C86 H861 0.939 no
C87 H871 0.954 no
C88 C89 1.384(13) yes
C88 C93 1.391(13) yes
C89 C90 1.379(14) yes
C89 H891 0.947 no
C90 C91 1.323(16) yes
C90 H901 0.940 no
C91 C92 1.389(16) yes
C91 H911 0.940 no
C92 C93 1.415(14) yes
C92 H921 0.961 no
C93 H931 0.946 no
C94 C95 1.380(13) yes
C94 C99 1.377(13) yes
C95 C96 1.385(14) yes
C95 H951 0.959 no
C96 C97 1.371(15) yes
C96 H961 0.954 no
C97 C98 1.384(16) yes
C97 H971 0.947 no
C98 C99 1.364(14) yes
C98 H981 0.956 no
C99 H991 0.957 no
P6 C101 1.845(9) yes
P6 C107 1.856(10) yes
P6 C113 1.849(9) yes
C101 C102 1.528(13) yes
C101 C106 1.528(14) yes
C101 H1011 1.000 no
C102 C103 1.524(15) yes
C102 H1021 0.983 no
C102 H1022 0.990 no
C103 C104 1.50(2) yes
C103 H1032 0.981 no
C103 H1031 0.983 no
C104 C105 1.475(18) yes
C104 H1042 0.983 no
C104 H1041 0.978 no
C105 C106 1.543(14) yes
C105 H1052 0.996 no
C105 H1051 0.982 no
C106 H1062 0.990 no
C106 H1061 0.995 no
C107 C108 1.543(14) yes
C107 C112 1.506(14) yes
C107 H1071 1.002 no
C108 C109 1.520(15) yes
C108 H1082 0.996 no
C108 H1081 0.980 no
C109 C110 1.512(17) yes
C109 H1092 0.996 no
C109 H1091 0.978 no
C110 C111 1.524(17) yes
C110 H1102 0.989 no
C110 H1101 0.982 no
C111 C112 1.522(15) yes
C111 H1112 0.992 no
C111 H1111 0.981 no
C112 H1121 0.976 no
C112 H1122 0.997 no
C113 C114 1.541(15) yes
C113 C118 1.545(15) yes
C113 H1131 0.995 no
C114 C115 1.555(14) yes
C114 H1142 0.984 no
C114 H1141 0.989 no
C115 C116 1.487(17) yes
C115 H1152 0.982 no
C115 H1151 0.978 no
C116 C117 1.492(18) yes
C116 H1162 0.976 no
C116 H1161 1.001 no
C117 C118 1.472(15) yes
C117 H1171 0.999 no
C117 H1172 0.986 no
C118 H1181 0.983 no
C118 H1182 0.996 no
F119 C120 1.332(12) yes
C120 F121 1.294(11) yes
C120 F122 1.311(12) yes
C120 C123 1.498(13) yes
C123 C124 1.379(12) yes
C123 C128 1.372(12) yes
C124 C125 1.390(12) yes
C124 H1241 0.947 no
C125 C126 1.393(12) yes
C125 B1 1.653(13) yes
C126 C127 1.400(13) yes
C126 H1261 0.949 no
C127 C128 1.354(13) yes
C127 C129 1.502(10) yes
C128 H1281 0.949 no
C129 F1320 1.3362(10) yes
C129 F1321 1.3349(10) yes
C129 F1310 1.3344(10) yes
C129 F1311 1.3363(10) yes
C129 F1300 1.3354(10) yes
C129 F1301 1.3349(10) yes
B1 C134 1.644(13) yes
B1 C148 1.631(12) yes
B1 C162 1.651(12) yes
C134 C135 1.409(11) yes
C134 C139 1.375(11) yes
C135 C136 1.397(12) yes
C135 H1351 0.941 no
C136 C137 1.386(12) yes
C136 C144 1.490(13) yes
C137 C138 1.382(12) yes
C137 H1371 0.956 no
C138 C139 1.397(12) yes
C138 C140 1.480(12) yes
C139 H1391 0.946 no
C140 F141 1.306(11) yes
C140 F142 1.336(11) yes
C140 F143 1.357(11) yes
C144 F145 1.264(12) yes
C144 F146 1.290(14) yes
C144 F147 1.249(13) yes
C148 C149 1.374(12) yes
C148 C157 1.404(11) yes
C149 C150 1.389(12) yes
C149 H1491 0.952 no
C150 C151 1.511(14) yes
C150 C155 1.343(13) yes
C151 F152 1.322(13) yes
C151 F153 1.335(13) yes
C151 F154 1.320(12) yes
C155 C156 1.391(13) yes
C155 H1551 0.945 no
C156 C157 1.384(12) yes
C156 C158 1.491(13) yes
C157 H1571 0.936 no
C158 F159 1.308(12) yes
C158 F160 1.311(11) yes
C158 F161 1.351(12) yes
C162 C163 1.397(12) yes
C162 C167 1.398(12) yes
C163 C164 1.379(12) yes
C163 H1631 0.942 no
C164 C165 1.402(13) yes
C164 C172 1.510(14) yes
C165 C166 1.396(13) yes
C165 H1651 0.943 no
C166 C167 1.390(12) yes
C166 C168 1.485(13) yes
C167 H1671 0.952 no
C168 F169 1.338(11) yes
C168 F170 1.316(12) yes
C168 F171 1.357(13) yes
C172 F173 1.324(13) yes
C172 F174 1.339(12) yes
C172 F175 1.331(13) yes
F176 C177 1.337(12) yes
C177 F178 1.324(11) yes
C177 F179 1.312(12) yes
C177 C180 1.501(12) yes
C180 C181 1.392(12) yes
C180 C185 1.375(12) yes
C181 C182 1.390(11) yes
C181 H1811 0.952 no
C182 C183 1.389(12) yes
C182 B2 1.622(13) yes
C183 C184 1.390(12) yes
C183 H1831 0.946 no
C184 C185 1.380(12) yes
C184 C186 1.514(13) yes
C185 H1851 0.945 no
C186 F187 1.298(11) yes
C186 F188 1.382(12) yes
C186 F189 1.291(11) yes
B2 C191 1.618(14) yes
B2 C205 1.647(13) yes
B2 C219 1.638(14) yes
C191 C192 1.392(12) yes
C191 C196 1.415(12) yes
C192 C193 1.427(14) yes
C192 H1921 0.940 no
C193 C194 1.374(14) yes
C193 C201 1.498(14) yes
C194 C195 1.343(14) yes
C194 H1941 0.946 no
C195 C196 1.382(13) yes
C195 C197 1.518(14) yes
C196 H1961 0.955 no
C197 F198 1.322(12) yes
C197 F199 1.322(12) yes
C197 F200 1.337(12) yes
C201 F202 1.338(14) yes
C201 F203 1.315(13) yes
C201 F204 1.299(14) yes
C205 C206 1.381(11) yes
C205 C210 1.397(12) yes
C206 C207 1.398(11) yes
C206 H2061 0.956 no
C207 C208 1.390(12) yes
C207 C215 1.501(12) yes
C208 C209 1.390(12) yes
C208 H2081 0.933 no
C209 C210 1.375(12) yes
C209 C211 1.486(12) yes
C210 H2101 0.943 no
C211 F212 1.334(11) yes
C211 F213 1.322(11) yes
C211 F214 1.310(12) yes
C215 F216 1.285(11) yes
C215 F217 1.349(12) yes
C215 F218 1.280(11) yes
C219 C220 1.406(14) yes
C219 C224 1.393(13) yes
C220 C221 1.408(14) yes
C220 H2201 0.936 no
C221 C222 1.390(17) yes
C221 C229 1.449(14) yes
C222 C223 1.374(18) yes
C222 H2221 0.956 no
C223 C224 1.369(16) yes
C223 C225 1.489(14) yes
C224 H2241 0.947 no
C225 F2260 1.3180(10) yes
C225 F2261 1.3193(10) yes
C225 F2270 1.3193(10) yes
C225 F2271 1.3171(10) yes
C225 F2280 1.3173(10) yes
C225 F2281 1.3180(10) yes
C229 F2320 1.3569(10) yes
C229 F2321 1.3568(10) yes
C229 F2310 1.3560(10) yes
C229 F2311 1.3572(10) yes
C229 F2300 1.3571(10) yes
C229 F2301 1.3560(10) yes
F2260 F2261 1.238(14) yes
F2260 F2271 1.128(14) yes
F2261 F2280 1.330(14) yes
F2270 F2271 1.163(14) yes
F2270 F2281 1.421(14) yes
F2280 F2281 0.932(15) yes
F1320 F1321 0.765(13) yes
F1320 F1301 1.749(11) yes
F1321 F1310 1.628(12) yes
F2320 F2321 0.952(14) yes
F2320 F2301 1.580(13) yes
F2321 F2310 1.544(13) yes
F2310 F2311 0.769(15) yes
F2311 F2300 1.671(12) yes
F2300 F2301 0.753(15) yes

loop_
_geom_hbond_atom_site_label_D
_geom_hbond_atom_site_label_H
_geom_hbond_atom_site_label_A
_geom_hbond_angle_DHA
_geom_hbond_distance_DH
_geom_hbond_distance_HA
_geom_hbond_distance_DA
_geom_hbond_publ_flag
C52 H521 C18 141 0.99 2.57 3.390(15) yes

loop_
_platon_squeeze_void_nr
_platon_squeeze_void_average_x
_platon_squeeze_void_average_y
_platon_squeeze_void_average_z
_platon_squeeze_void_volume
_platon_squeeze_void_count_electrons
_platon_squeeze_void_content
1 0.000 0.000 0.000 53 -2 ' '
2 0.000 0.500 0.500 285 43 ' '
3 0.094 0.738 0.074 83 8 ' '
4 0.399 0.469 0.182 17 -1 ' '
5 0.422 0.653 0.597 12 -1 ' '
6 0.578 0.347 0.403 12 -1 ' '
7 0.601 0.531 0.818 16 -1 ' '
8 0.906 0.262 0.926 82 8 ' '
